data_7707118
loop_
_publ_author_name
'Zhang, Kai'
'Du, Shao-Wu'

_publ_section_title
;
 A novel series of giant cobalt-calixarene macrocycles: ring-expansion and
 modulation of pore apertures through recrystallization.
;
_journal_issue 18
_journal_name_full 'Dalton transactions (Cambridge, England : 2003)'
_journal_page_first 6181
_journal_page_last 6187
_journal_paper_doi 10.1039/d1dt00556a
_journal_volume 50
_journal_year 2021
_chemical_formula_moiety 'C360 H392 Cl8 Co32 N16 O80 S32, 8(C5 H9 N O)'
_chemical_formula_sum 'C400 H464 Cl8 Co32 N24 O88 S32'
_chemical_formula_weight 10211.20
_space_group_crystal_system monoclinic
_space_group_IT_number 15
_space_group_name_Hall '-C 2yc'
_space_group_name_H-M_alt 'C 1 2/c 1'
_atom_sites_solution_hydrogens mixed
_audit_creation_date 2020-12-03
_audit_creation_method
;
Olex2 1.2
(compiled 2018.05.29 svn.r3508 for OlexSys, GUI svn.r5506)
;
_audit_update_record
;
2021-04-06 deposited with the CCDC.	2021-04-14 downloaded from the CCDC.
;
_cell_angle_alpha 90
_cell_angle_beta 143.163(7)
_cell_angle_gamma 90
_cell_formula_units_Z 4
_cell_length_a 66.638(2)
_cell_length_b 51.3655(4)
_cell_length_c 36.3667(12)
_cell_measurement_reflns_used 39366
_cell_measurement_temperature 100(2)
_cell_measurement_theta_max 71.4670
_cell_measurement_theta_min 2.2650
_cell_volume 74630(13)
_computing_molecular_graphics 'Olex2 (Dolomanov et al., 2009)'
_computing_publication_material 'Olex2 (Dolomanov et al., 2009)'
_computing_structure_refinement 'ShelXL (Sheldrick, 2015)'
_diffrn_ambient_temperature 100.15
_diffrn_measured_fraction_theta_full 0.984
_diffrn_measured_fraction_theta_max 0.930
_diffrn_measurement_device_type 'XtaLAB Synergy R, DW system, HyPix'
_diffrn_radiation_type CuK\a
_diffrn_radiation_wavelength 1.54184
_diffrn_reflns_av_R_equivalents 0.0665
_diffrn_reflns_av_unetI/netI 0.0672
_diffrn_reflns_Laue_measured_fraction_full 0.984
_diffrn_reflns_Laue_measured_fraction_max 0.930
_diffrn_reflns_limit_h_max 84
_diffrn_reflns_limit_h_min -82
_diffrn_reflns_limit_k_max 23
_diffrn_reflns_limit_k_min -64
_diffrn_reflns_limit_l_max 45
_diffrn_reflns_limit_l_min -45
_diffrn_reflns_number 214522
_diffrn_reflns_point_group_measured_fraction_full 0.984
_diffrn_reflns_point_group_measured_fraction_max 0.930
_diffrn_reflns_theta_full 67.684
_diffrn_reflns_theta_max 76.943
_diffrn_reflns_theta_min 2.187
_exptl_absorpt_coefficient_mu 6.865
_exptl_absorpt_correction_T_max 1.00000
_exptl_absorpt_correction_T_min 0.62339
_exptl_absorpt_correction_type multi-scan
_exptl_absorpt_process_details
;
CrysAlisPro 1.171.41.63a (Rigaku Oxford Diffraction, 2020)
Empirical absorption correction using spherical harmonics,
 implemented in SCALE3 ABSPACK scaling algorithm.
;
_exptl_crystal_colour purple
_exptl_crystal_density_diffrn 0.909
_exptl_crystal_description block
_exptl_crystal_F_000 20992
_exptl_crystal_size_max 0.1
_exptl_crystal_size_mid 0.08
_exptl_crystal_size_min 0.08
_platon_squeeze_details
;
A solvent mask was calculated and 8584 electrons were found in a volume of 39420\%A^3^ in 25 void per unit cell. This is consistent with the presence of 35[C5H9NO] or 50[C3H7NO] per Formula Unit which account for 8432 or 8528 electrons per unit cell, respectively.
;
_refine_diff_density_max 0.922
_refine_diff_density_min -0.914
_refine_diff_density_rms 0.083
_refine_ls_extinction_method none
_refine_ls_goodness_of_fit_ref 1.006
_refine_ls_hydrogen_treatment constr
_refine_ls_matrix_type full
_refine_ls_number_parameters 2778
_refine_ls_number_reflns 73304
_refine_ls_number_restraints 680
_refine_ls_restrained_S_all 1.017
_refine_ls_R_factor_all 0.1295
_refine_ls_R_factor_gt 0.0779
_refine_ls_shift/su_max 0.023
_refine_ls_shift/su_mean 0.001
_refine_ls_structure_factor_coef Fsqd
_refine_ls_weighting_details 'w=1/[\s^2^(Fo^2^)+(0.1584P)^2^] where P=(Fo^2^+2Fc^2^)/3'
_refine_ls_weighting_scheme calc
_refine_ls_wR_factor_gt 0.2314
_refine_ls_wR_factor_ref 0.2634
_reflns_Friedel_coverage 0.000
_reflns_number_gt 38706
_reflns_number_total 73304
_reflns_threshold_expression 'I > 2\s(I)'
_cod_data_source_file d1dt00556a2.cif
_cod_data_source_block Co32-A
_cod_depositor_comments 'Adding full bibliography for 7707115--7707120.cif.'
_cod_original_cell_volume 74630(8)
_cod_database_code 7707118
_shelx_shelxl_version_number 2017/1
_shelx_space_group_comment
;
The symmetry employed for this shelxl refinement is uniquely defined
by the following loop, which should always be used as a source of
symmetry information in preference to the above space-group names.
They are only intended as comments.
;
_shelx_estimated_absorpt_t_max 0.610
_shelx_estimated_absorpt_t_min 0.547
_olex2_refinement_description
;
1. Fixed Uiso
 At 1.2 times of:
  All C(H) groups, All C(H,H) groups
 At 1.5 times of:
  All C(H,H,H) groups, All O(H,H) groups
2. Restrained distances
 N11-C155 = N11-C148
 1.47 with sigma of 0.01
 C155-C130 = C136-C130 = C148-C136
 1.54 with sigma of 0.01
 O43-C148
 1.21 with sigma of 0.01
 N12-C203 = N12-C201
 1.47 with sigma of 0.01
 C204-C203 = C201-C202 = C204-C202
 1.54 with sigma of 0.01
 C175-C171
 2.5 with sigma of 0.01
 C199-C197 = C200-C197 = C198-C197
 1.54 with sigma of 0.01
 C199-C200 = C200-C198
 2.51 with sigma of 0.01
 C77-C124 = C174-C124 = C172-C124 = C167-C124
 1.54 with sigma of 0.01
 C172-C174 = C174-C167
 2.51 with sigma of 0.01
 C207-C209 = C209-C208
 2.51 with sigma of 0.01
 C121-C206 = C209-C206 = C207-C206 = C208-C206
 1.54 with sigma of 0.01
 C211-C212 = C212-C210
 2.51 with sigma of 0.01
 C143-N10 = N10-C145
 1.47 with sigma of 0.01
 C105-C168 \\sim C105-C187
 with sigma of 0.02
 C105-C170 \\sim C105-C185
 with sigma of 0.02
 C105-C184 \\sim C105-C186
 with sigma of 0.02
 C140-C191 \\sim C140-C196
 with sigma of 0.02
 C140-C192 \\sim C140-C194
 with sigma of 0.02
 C140-C193 \\sim C140-C195
 with sigma of 0.02
 C126-C179 \\sim C126-C189
 with sigma of 0.02
 C126-C181 \\sim C126-C190
 with sigma of 0.02
 C126-C182 \\sim C126-C188
 with sigma of 0.02
 C206-C207 \\sim C206-C210
 with sigma of 0.02
 C206-C208 \\sim C206-C211
 with sigma of 0.02
 C206-C209 \\sim C206-C212
 with sigma of 0.02
3. Rigid bond restraints
 O43, C148
 with sigma for 1-2 distances of 0.01 and sigma for 1-3 distances of 0.02
 C90, C198, C197, C200, C199
 with sigma for 1-2 distances of 0.001 and sigma for 1-3 distances of 0.002
4. Uiso/Uaniso restraints and constraints
C177 \\sim C122 \\sim C166 \\sim C146: within 2A with sigma of 0.001 and sigma
for terminal atoms of 0.002
C105 \\sim C168 \\sim C170 \\sim C184 \\sim C185 \\sim C186 \\sim C187: within
2A with sigma of 0.001 and sigma for terminal atoms of 0.002
C88 \\sim C106 \\sim C153 \\sim C158 \\sim C160: within 2A with sigma of 0.001
and sigma for terminal atoms of 0.002
C127 \\sim C68 \\sim C147 \\sim C161 \\sim C165: within 2A with sigma of 0.001
and sigma for terminal atoms of 0.002
C138 \\sim C118 \\sim C163 \\sim C176 \\sim C178: within 2A with sigma of 0.001
and sigma for terminal atoms of 0.002
O43 \\sim C148 \\sim C155 \\sim N11 \\sim C130 \\sim C136 \\sim C173: within 2A
with sigma of 0.001 and sigma for terminal atoms of 0.002
C140 \\sim C191 \\sim C192 \\sim C193 \\sim C194 \\sim C195 \\sim C196: within
2A with sigma of 0.001 and sigma for terminal atoms of 0.002
C204 \\sim C202 \\sim C201 \\sim C203 \\sim N12 \\sim C205 \\sim O44: within 2A
with sigma of 0.01 and sigma for terminal atoms of 0.02
C84 \\sim C131 \\sim C150 \\sim C171 \\sim C175: within 2A with sigma of 0.001
and sigma for terminal atoms of 0.002
C181 \\sim C182 \\sim C179 \\sim C126: within 2A with sigma of 0.001 and sigma
for terminal atoms of 0.002
C190 \\sim C188 \\sim C126 \\sim C189: within 2A with sigma of 0.001 and sigma
for terminal atoms of 0.002
C197 \\sim C198 \\sim C199 \\sim C200: within 2A with sigma of 0.001 and sigma
for terminal atoms of 0.002
C124 \\sim C167 \\sim C174: within 2A with sigma of 0.001 and sigma for
terminal atoms of 0.002
C174 \\sim C124 \\sim C167 \\sim C172: within 2A with sigma of 0.001 and sigma
for terminal atoms of 0.002
C169 \\sim C151 \\sim C180 \\sim C119 \\sim C183: within 2A with sigma of 0.001
and sigma for terminal atoms of 0.002
C206 \\sim C207 \\sim C208 \\sim C209 \\sim C210 \\sim C211 \\sim C212: within
2A with sigma of 0.001 and sigma for terminal atoms of 0.002
C107 \\sim C42 \\sim C152 \\sim C156 \\sim C162: within 2A with sigma of 0.001
and sigma for terminal atoms of 0.002
5. Rigid body (RIGU) restrains
 C179, C181, C182
 with sigma for 1-2 distances of 0.001 and sigma for 1-3 distances of 0.002
 C192, C193, C191
 with sigma for 1-2 distances of 0.001 and sigma for 1-3 distances of 0.002
 C194, C196, C195
 with sigma for 1-2 distances of 0.001 and sigma for 1-3 distances of 0.002
 C204, C202, C201, C203, N12, C205, O44
 with sigma for 1-2 distances of 0.001 and sigma for 1-3 distances of 0.002
 C189, C190, C188
 with sigma for 1-2 distances of 0.001 and sigma for 1-3 distances of 0.002
 C198, C197, C200, C199
 with sigma for 1-2 distances of 0.001 and sigma for 1-3 distances of 0.002
 C174, C167, C172
 with sigma for 1-2 distances of 0.001 and sigma for 1-3 distances of 0.002
 C207, C206, C209, C208
 with sigma for 1-2 distances of 0.001 and sigma for 1-3 distances of 0.002
 C210, C206, C212, C211
 with sigma for 1-2 distances of 0.001 and sigma for 1-3 distances of 0.002
6. Others
 Sof(C185)=Sof(H18P)=Sof(H18Q)=Sof(H18R)=Sof(C186)=Sof(H18S)=Sof(H18T)=
 Sof(H18U)=Sof(C187)=Sof(H18V)=Sof(H18W)=Sof(H18X)=1-FVAR(1)
 Sof(C168)=Sof(H16V)=Sof(H16W)=Sof(H16X)=Sof(C170)=Sof(H17A)=Sof(H17B)=
 Sof(H17C)=Sof(C184)=Sof(H18M)=Sof(H18N)=Sof(H18O)=FVAR(1)
 Sof(C188)=Sof(H18Y)=Sof(HI)=Sof(HJ)=Sof(C189)=Sof(H18Z)=Sof(HK)=Sof(HL)=
 Sof(C190)=Sof(H19A)=Sof(H19B)=Sof(H19C)=1-FVAR(2)
 Sof(C179)=Sof(H17Y)=Sof(HG)=Sof(HH)=Sof(C181)=Sof(H18D)=Sof(H18E)=Sof(H18F)=
 Sof(C182)=Sof(H18G)=Sof(H18H)=Sof(H18I)=FVAR(2)
 Sof(C194)=Sof(H19M)=Sof(H19N)=Sof(H19O)=Sof(C195)=Sof(H19P)=Sof(H19Q)=
 Sof(H19R)=Sof(C196)=Sof(H19S)=Sof(H19T)=Sof(H19U)=1-FVAR(3)
 Sof(C191)=Sof(H19D)=Sof(H19E)=Sof(H19F)=Sof(C192)=Sof(H19G)=Sof(H19H)=
 Sof(H19I)=Sof(C193)=Sof(H19J)=Sof(H19K)=Sof(H19L)=FVAR(3)
 Sof(C210)=Sof(H21A)=Sof(H21B)=Sof(H21C)=Sof(C211)=Sof(H21D)=Sof(H21E)=
 Sof(H21F)=Sof(C212)=Sof(H21G)=Sof(H21H)=Sof(H21I)=1-FVAR(4)
 Sof(C207)=Sof(H20D)=Sof(H20E)=Sof(H20F)=Sof(C208)=Sof(H20G)=Sof(H20H)=
 Sof(H20I)=Sof(C209)=Sof(H20J)=Sof(H20K)=Sof(H20L)=FVAR(4)
7.a Riding coordinates:
 O33(H33A,H33B), O34(H34A,H34B), O35(H35A,H35B), O36(H36A,H36B), O37(H37A,
 H37B), O38(H38A,H38B), O39(H39A,H39B), O40(H40A,H40B), C132(H13A,H13B,H13C),
 C154(H15J,H15K,H15L), C159(H15S,H15T,H15U), C162(H16G,H16H,H16I), C167(H16S,
 H16T,H16U), C169(H16Y,HC,HD), C172(H17G,H17H,H17I), C174(H17J,H17K,H17L),
 C180(H18A,H18B,H18C), C183(H18J,H18K,H18L), C188(H18Y,HI,HJ), C189(H18Z,HK,HL),
  C190(H19A,H19B,H19C), C191(H19D,H19E,H19F), C192(H19G,H19H,H19I), C193(H19J,
 H19K,H19L), C194(H19M,H19N,H19O), C195(H19P,H19Q,H19R), C196(H19S,H19T,H19U),
 C198(H19V,H19W,H19X), C201(H20M,H20N), C202(H20O,H20P), C204(H20Q,H20R),
 C205(H20S,H20T,H20U), C207(H20D,H20E,H20F), C208(H20G,H20H,H20I), C209(H20J,
 H20K,H20L), C210(H21A,H21B,H21C), C211(H21D,H21E,H21F), C212(H21G,H21H,H21I)
7.b Secondary CH2 refined with riding coordinates:
 C130(H13M,H13N), C135(H13Q,H13R), C136(H13O,H13P), C141(H14G,H14H), C142(H14M,
 H14N), C144(H14I,H14J), C145(H14O,H14P), C149(H14K,H14L), C155(H15V,H15W)
7.c Aromatic/amide H refined with riding coordinates:
 C3(H3), C15(H15), C16(H16), C19(H19), C29(H29), C33(H33), C39(H39), C41(H41),
 C48(H48), C51(H51), C52(H52), C57(H57), C58(H58), C66(H66), C70(H70), C71(H71),
  C72(H72), C73(H73), C76(H76), C80(H80), C81(H81), C83(H83), C87(H87),
 C89(H89), C92(H92), C93(H93), C95(H95), C102(H102), C103(H103), C108(H108),
 C109(H109), C111(H111), C113(H113), C114(H114), C117(H117), C119(H119)
7.d Idealised Me refined as rotating group:
 C125(H12A,H12B,H12C), C128(H12D,H12E,H12F), C129(H12G,H12H,H12I), C133(H13D,
 H13E,H13F), C134(H13G,H13H,H13I), C137(H13J,H13K,H13L), C146(H14A,H14B,H14C),
 C147(H14D,H14E,H14F), C150(H15A,H15B,H15C), C152(H15D,H15E,H15F), C153(H15G,
 H15H,H15I), C156(H15M,H15N,H15O), C157(H15X,H15Y,H), C158(H15P,H15Q,H15R),
 C160(H16A,H16B,H16C), C161(H16D,H16E,H16F), C163(H16J,H16K,H16L), C164(H16Z,HA,
 HB), C165(H16M,H16N,H16O), C166(H16P,H16Q,H16R), C168(H16V,H16W,H16X),
 C170(H17A,H17B,H17C), C171(H17D,H17E,H17F), C173(H17Z,HE,HF), C175(H17M,H17N,
 H17O), C176(H17P,H17Q,H17R), C177(H17S,H17T,H17U), C178(H17V,H17W,H17X),
 C179(H17Y,HG,HH), C181(H18D,H18E,H18F), C182(H18G,H18H,H18I), C184(H18M,H18N,
 H18O), C185(H18P,H18Q,H18R), C186(H18S,H18T,H18U), C187(H18V,H18W,H18X),
 C199(H19Y,HM,HN), C200(H20A,H20B,H20C)
;
_platon_squeeze_void_probe_radius 1.20

loop_
_space_group_symop_operation_xyz
'x, y, z'
'-x, y, -z+1/2'
'x+1/2, y+1/2, z'
'-x+1/2, y+1/2, -z+1/2'
'-x, -y, -z'
'x, -y, z-1/2'
'-x+1/2, -y+1/2, -z'
'x+1/2, -y+1/2, z-1/2'

loop_
_atom_site_label
_atom_site_type_symbol
_atom_site_fract_x
_atom_site_fract_y
_atom_site_fract_z
_atom_site_U_iso_or_equiv
_atom_site_adp_type
_atom_site_occupancy
_atom_site_site_symmetry_order
_atom_site_calc_flag
_atom_site_refinement_flags_posn
_atom_site_refinement_flags_adp
_atom_site_refinement_flags_occupancy
_atom_site_disorder_assembly
_atom_site_disorder_group
Co1 Co 0.67968(2) 0.56757(2) 0.59788(4) 0.0548(2) Uani 1 1 d . . . . .
Co2 Co 0.30719(2) 0.37588(2) -0.06683(4) 0.0577(2) Uani 1 1 d . . . . .
Co3 Co 0.27708(2) 0.43400(2) -0.12116(4) 0.0543(2) Uani 1 1 d . . . . .
Co4 Co 0.37454(2) 0.62104(2) 0.05166(4) 0.0571(2) Uani 1 1 d . . . . .
Co5 Co 0.44739(2) 0.64299(2) 0.18186(4) 0.0586(2) Uani 1 1 d . . . . .
Co6 Co 0.26852(2) 0.44024(2) -0.04409(4) 0.0574(2) Uani 1 1 d . . . . .
Co7 Co 0.70991(2) 0.50947(2) 0.65129(4) 0.0552(2) Uani 1 1 d . . . . .
Co8 Co 0.61240(2) 0.32323(2) 0.47609(4) 0.0617(2) Uani 1 1 d . . . . .
Co9 Co 0.29958(2) 0.38042(2) 0.01203(4) 0.0610(2) Uani 1 1 d . . . . .
Co10 Co 0.54023(2) 0.29986(2) 0.34724(4) 0.0658(3) Uani 1 1 d . . . . .
Co11 Co 0.64360(2) 0.56330(2) 0.62608(4) 0.0630(2) Uani 1 1 d . . . . .
Co12 Co 0.35611(2) 0.60936(2) 0.11162(4) 0.0620(2) Uani 1 1 d . . . . .
Co13 Co 0.58598(2) 0.33360(2) 0.52173(4) 0.0691(3) Uani 1 1 d . . . . .
Co14 Co 0.67599(3) 0.50374(2) 0.68367(4) 0.0659(2) Uani 1 1 d . . . . .
Co15 Co 0.43099(2) 0.63242(2) 0.24548(4) 0.0649(2) Uani 1 1 d . . . . .
Co16 Co 0.51147(2) 0.30886(2) 0.38927(4) 0.0764(3) Uani 1 1 d . . . . .
Cl1 Cl 0.31778(3) 0.41716(2) -0.00618(6) 0.0593(3) Uani 1 1 d . . . . .
Cl2 Cl 0.64957(3) 0.52596(3) 0.58736(6) 0.0617(3) Uani 1 1 d . . . . .
Cl3 Cl 0.41412(3) 0.60309(2) 0.16553(6) 0.0632(3) Uani 1 1 d . . . . .
S1 S 0.77285(4) 0.50564(3) 0.74144(6) 0.0631(4) Uani 1 1 d . . . . .
S2 S 0.22313(4) 0.43776(3) -0.23646(6) 0.0614(4) Uani 1 1 d . . . . .
S3 S 0.72159(4) 0.60387(3) 0.65174(6) 0.0634(4) Uani 1 1 d . . . . .
S4 S 0.66198(3) 0.29311(3) 0.54297(6) 0.0647(4) Uani 1 1 d . . . . .
Cl4 Cl 0.55170(4) 0.33964(3) 0.41167(6) 0.0707(4) Uani 1 1 d . . . . .
S5 S 0.45920(3) 0.68975(3) 0.18264(6) 0.0665(4) Uani 1 1 d . . . . .
S6 S 0.27324(4) 0.33941(3) -0.14564(6) 0.0712(4) Uani 1 1 d . . . . .
S7 S 0.33596(3) 0.65290(3) -0.03717(6) 0.0652(4) Uani 1 1 d . . . . .
S8 S 0.54023(4) 0.25336(3) 0.32528(6) 0.0753(5) Uani 1 1 d . . . . .
S9 S 0.20997(4) 0.44737(3) -0.10645(7) 0.0670(4) Uani 1 1 d . . . . .
S10 S 0.30643(4) 0.63320(3) 0.06452(7) 0.0754(4) Uani 1 1 d . . . . .
S11 S 0.26047(4) 0.34829(3) -0.01481(8) 0.0772(4) Uani 1 1 d . . . . .
S12 S 0.42987(4) 0.67226(3) 0.28490(7) 0.0782(5) Uani 1 1 d . . . . .
S13 S 0.61686(4) 0.30939(4) 0.61745(7) 0.0780(5) Uani 1 1 d . . . . .
S14 S 0.66240(5) 0.59648(3) 0.70080(8) 0.0778(4) Uani 1 1 d . . . . .
S15 S 0.71671(5) 0.49846(3) 0.79630(8) 0.0823(5) Uani 1 1 d . . . . .
S16 S 0.49474(4) 0.26782(4) 0.39916(7) 0.0984(7) Uani 1 1 d . . . . .
O1 O 0.26578(9) 0.39583(6) -0.14212(15) 0.0587(9) Uani 1 1 d . . . . .
O2 O 0.28114(9) 0.47636(7) -0.04058(16) 0.0573(9) Uani 1 1 d . . . . .
O3 O 0.40117(9) 0.65389(7) 0.09769(16) 0.0612(9) Uani 1 1 d . . . . .
O4 O 0.58747(9) 0.29003(7) 0.42939(16) 0.0666(10) Uani 1 1 d . . . . .
O5 O 0.61754(10) 0.36366(7) 0.55959(18) 0.0684(10) Uani 1 1 d . . . . .
O6 O 0.72170(9) 0.54775(7) 0.67091(15) 0.0577(9) Uani 1 1 d . . . . .
O7 O 0.71969(10) 0.51040(7) 0.72169(16) 0.0613(9) Uani 1 1 d . . . . .
O8 O 0.28503(10) 0.47094(7) -0.09645(17) 0.0589(9) Uani 1 1 d . . . . .
O9 O 0.26153(9) 0.40448(7) -0.03370(17) 0.0632(10) Uani 1 1 d . . . . .
O10 O 0.68287(10) 0.57918(7) 0.65680(16) 0.0607(9) Uani 1 1 d . . . . .
O11 O 0.24314(9) 0.43364(7) -0.12813(16) 0.0593(9) Uani 1 1 d . . . . .
O12 O 0.34761(9) 0.63453(7) 0.05730(16) 0.0620(10) Uani 1 1 d . . . . .
O13 O 0.27933(9) 0.36417(7) -0.06274(16) 0.0625(10) Uani 1 1 d . . . . .
O14 O 0.43415(9) 0.66054(7) 0.21161(17) 0.0660(10) Uani 1 1 d . . . . .
O15 O 0.34196(10) 0.35925(8) 0.06858(16) 0.0673(10) Uani 1 1 d . . . . .
O16 O 0.48064(10) 0.62491(8) 0.31562(17) 0.0665(10) Uani 1 1 d . . . . .
O17 O 0.33388(10) 0.57961(7) 0.05256(17) 0.0627(9) Uani 1 1 d . . . . .
O18 O 0.34537(10) 0.59000(7) 0.01069(17) 0.0623(9) Uani 1 1 d . . . . .
O19 O 0.49017(9) 0.63417(7) 0.27017(17) 0.0636(10) Uani 1 1 d . . . . .
O20 O 0.63755(10) 0.58814(7) 0.53430(16) 0.0630(10) Uani 1 1 d . . . . .
O21 O 0.61372(9) 0.30890(7) 0.53138(16) 0.0642(10) Uani 1 1 d . . . . .
O22 O 0.38120(9) 0.63522(7) 0.17904(17) 0.0671(10) Uani 1 1 d . . . . .
O23 O 0.69844(10) 0.47200(7) 0.64221(17) 0.0648(10) Uani 1 1 d . . . . .
O24 O 0.67247(11) 0.46716(7) 0.65820(18) 0.0673(10) Uani 1 1 d . . . . .
O25 O 0.47022(10) 0.31617(9) 0.29732(18) 0.0789(12) Uani 1 1 d . . . . .
O26 O 0.49165(10) 0.30834(8) 0.27209(16) 0.0711(11) Uani 1 1 d . . . . .
O27 O 0.61004(10) 0.58444(8) 0.54716(18) 0.0674(10) Uani 1 1 d . . . . .
O28 O 0.63673(10) 0.35392(7) 0.53100(17) 0.0670(10) Uani 1 1 d . . . . .
O29 O 0.52808(10) 0.28193(8) 0.37839(17) 0.0753(12) Uani 1 1 d . . . . .
O30 O 0.34444(9) 0.35617(8) 0.01110(16) 0.0676(10) Uani 1 1 d . . . . .
N1 N 0.30524(11) 0.52081(8) -0.07624(19) 0.0531(10) Uani 1 1 d . . . . .
O31 O 0.55054(10) 0.30710(9) 0.48172(17) 0.0787(12) Uani 1 1 d . . . . .
N2 N 0.31800(11) 0.54497(8) -0.05376(18) 0.0538(10) Uani 1 1 d . . . . .
N3 N 0.67307(11) 0.39821(8) 0.58075(18) 0.0582(11) Uani 1 1 d . . . . .
N4 N 0.55511(11) 0.62220(8) 0.37138(19) 0.0577(11) Uani 1 1 d . . . . .
O32 O 0.67156(11) 0.53945(7) 0.69866(18) 0.0717(11) Uani 1 1 d . . . . .
N5 N 0.58581(11) 0.61248(8) 0.42624(19) 0.0578(11) Uani 1 1 d . . . . .
N6 N 0.68525(11) 0.42266(8) 0.60279(19) 0.0580(11) Uani 1 1 d . . . . .
N7 N 0.43452(11) 0.32124(9) 0.1559(2) 0.0655(13) Uani 1 1 d . . . . .
O33 O 0.32351(11) 0.39716(9) 0.09281(19) 0.0848(13) Uani 1 1 d . . . . .
H33A H 0.316516 0.389757 0.103907 0.127 Uiso 1 1 d R . . . .
H33B H 0.317166 0.414027 0.086537 0.127 Uiso 1 1 d R . . . .
O34 O 0.29720(13) 0.44736(9) 0.0453(2) 0.0952(15) Uani 1 1 d . . . . .
H34A H 0.288328 0.460357 0.045612 0.143 Uiso 1 1 d R . . . .
H34B H 0.317548 0.453537 0.069242 0.143 Uiso 1 1 d R . . . .
O35 O 0.36459(14) 0.58230(9) 0.1660(2) 0.0964(15) Uani 1 1 d . . . . .
H35A H 0.357101 0.588127 0.176762 0.145 Uiso 1 1 d R . . . .
H35B H 0.386571 0.580347 0.202152 0.145 Uiso 1 1 d R . . . .
O36 O 0.60142(12) 0.54725(10) 0.5896(2) 0.0976(15) Uani 1 1 d . . . . .
H36A H 0.597983 0.554303 0.606758 0.146 Uiso 1 1 d R . . . .
H36B H 0.605253 0.530543 0.600408 0.146 Uiso 1 1 d R . . . .
N8 N 0.40382(11) 0.33123(9) 0.10099(19) 0.0661(13) Uani 1 1 d . . . . .
O37 O 0.42952(13) 0.60175(10) 0.2812(2) 0.0996(15) Uani 1 1 d . . . . .
H37A H 0.425015 0.607943 0.296794 0.149 Uiso 1 1 d R . . . .
H37B H 0.449715 0.594723 0.313444 0.149 Uiso 1 1 d R . . . .
C1 C 0.30058(14) 0.51041(10) -0.0488(2) 0.0549(13) Uani 1 1 d . . . . .
C2 C 0.49899(15) 0.62644(11) 0.3140(3) 0.0610(14) Uani 1 1 d . . . . .
C3 C 0.31025(14) 0.52885(10) -0.0082(2) 0.0573(13) Uani 1 1 d . . . . .
H3 H 0.309675 0.527132 0.016999 0.069 Uiso 1 1 calc R . . . .
C4 C 0.28799(14) 0.48435(10) -0.0628(2) 0.0550(13) Uani 1 1 d . . . . .
C5 C 0.66727(14) 0.29015(10) 0.5992(2) 0.0622(15) Uani 1 1 d . . . . .
C6 C 0.65261(15) 0.39347(11) 0.5801(2) 0.0623(14) Uani 1 1 d . . . . .
C7 C 0.32078(13) 0.55006(10) -0.0130(2) 0.0553(13) Uani 1 1 d . . . . .
C8 C 0.30845(14) 0.65499(10) -0.0391(3) 0.0639(15) Uani 1 1 d . . . . .
C9 C 0.67329(14) 0.43247(10) 0.6172(2) 0.0573(13) Uani 1 1 d . . . . .
C10 C 0.58302(13) 0.60338(10) 0.4569(2) 0.0558(13) Uani 1 1 d . . . . .
C11 C 0.63426(15) 0.36844(12) 0.5549(3) 0.0654(15) Uani 1 1 d . . . . .
O38 O 0.55870(13) 0.35989(11) 0.5111(3) 0.1140(18) Uani 1 1 d . . . . .
H38A H 0.536066 0.356889 0.477183 0.171 Uiso 1 1 d R . . . .
H38B H 0.559876 0.376099 0.502573 0.171 Uiso 1 1 d R . . . .
C12 C 0.53400(14) 0.61879(11) 0.3689(2) 0.0612(14) Uani 1 1 d . . . . .
C13 C 0.21790(14) 0.40311(11) -0.2487(2) 0.0660(16) Uani 1 1 d . . . . .
C14 C 0.46929(16) 0.31556(12) 0.2607(3) 0.0677(16) Uani 1 1 d . . . . .
C15 C 0.55132(14) 0.60665(11) 0.4235(2) 0.0633(14) Uani 1 1 d . . . . .
H15 H 0.542811 0.601847 0.434423 0.076 Uiso 1 1 calc R . . . .
C16 C 0.65206(15) 0.41469(10) 0.6031(3) 0.0626(14) Uani 1 1 d . . . . .
H16 H 0.640108 0.416568 0.608056 0.075 Uiso 1 1 calc R . . . .
C17 C 0.68208(15) 0.45927(10) 0.6416(2) 0.0580(14) Uani 1 1 d . . . . .
C18 C 0.64264(14) 0.29887(11) 0.5861(2) 0.0642(16) Uani 1 1 d . . . . .
C19 C 0.69798(14) 0.28135(11) 0.6582(3) 0.0678(16) Uani 1 1 d . . . . .
H19 H 0.714594 0.275321 0.665897 0.081 Uiso 1 1 calc R . . . .
C20 C 0.19850(14) 0.44570(10) -0.2338(2) 0.0595(14) Uani 1 1 d . . . . .
C21 C 0.35569(15) 0.35301(11) 0.0597(3) 0.0631(14) Uani 1 1 d . . . . .
C22 C 0.71331(15) 0.61671(11) 0.6844(3) 0.0687(16) Uani 1 1 d . . . . .
C23 C 0.52176(16) 0.24093(13) 0.3386(3) 0.082(2) Uani 1 1 d . . . . .
C24 C 0.69396(14) 0.60253(10) 0.6813(2) 0.0600(14) Uani 1 1 d . . . . .
C25 C 0.39461(13) 0.67565(10) 0.0709(3) 0.0645(15) Uani 1 1 d . . . . .
C26 C 0.21230(14) 0.44254(10) -0.1776(2) 0.0601(14) Uani 1 1 d . . . . .
C27 C 0.61233(14) 0.59133(10) 0.5177(2) 0.0585(14) Uani 1 1 d . . . . .
C28 C 0.31799(14) 0.64498(11) 0.0088(3) 0.0628(15) Uani 1 1 d . . . . .
C29 C 0.16650(16) 0.45592(12) -0.2845(3) 0.0731(17) Uani 1 1 d . . . . .
H29 H 0.157564 0.458059 -0.321652 0.088 Uiso 1 1 calc R . . . .
C30 C 0.74886(15) 0.50159(10) 0.7774(2) 0.0637(15) Uani 1 1 d . . . . .
C31 C 0.43797(15) 0.32439(11) 0.1975(2) 0.0628(15) Uani 1 1 d . . . . .
C32 C 0.24174(14) 0.38681(10) -0.1981(2) 0.0596(14) Uani 1 1 d . . . . .
C33 C 0.72411(16) 0.64241(11) 0.7084(3) 0.0726(17) Uani 1 1 d . . . . .
H33 H 0.736461 0.651959 0.708745 0.087 Uiso 1 1 calc R . . . .
O39 O 0.63001(15) 0.49612(11) 0.6411(3) 0.1162(18) Uani 1 1 d . . . . .
H39A H 0.633015 0.490549 0.668269 0.174 Uiso 1 1 d R . . . .
H39B H 0.619945 0.482929 0.615399 0.174 Uiso 1 1 d R . . . .
C34 C 0.23145(14) 0.39668(11) -0.0672(3) 0.0624(14) Uani 1 1 d . . . . .
C35 C 0.75188(13) 0.55678(10) 0.7090(2) 0.0581(13) Uani 1 1 d . . . . .
C36 C 0.41821(14) 0.69588(11) 0.1049(3) 0.0707(17) Uani 1 1 d . . . . .
C37 C 0.78002(14) 0.54021(11) 0.7494(3) 0.0635(15) Uani 1 1 d . . . . .
C38 C 0.60233(15) 0.26902(11) 0.4401(2) 0.0670(16) Uani 1 1 d . . . . .
C39 C 0.41007(15) 0.33647(12) 0.1712(2) 0.0686(16) Uani 1 1 d . . . . .
H39 H 0.406234 0.341105 0.190470 0.082 Uiso 1 1 calc R . . . .
C40 C 0.63728(14) 0.26566(11) 0.4932(2) 0.0693(16) Uani 1 1 d . . . . .
C41 C 0.67916(16) 0.28885(11) 0.6912(3) 0.0736(18) Uani 1 1 d . . . . .
H41 H 0.682702 0.288361 0.722193 0.088 Uiso 1 1 calc R . . . .
C42 C 0.4652(2) 0.73605(16) 0.2821(4) 0.1083(19) Uani 1 1 d . U . . .
C43 C 0.45624(14) 0.70114(11) 0.2240(3) 0.0706(17) Uani 1 1 d . . . . .
C44 C 0.64832(15) 0.29724(12) 0.6325(2) 0.0678(16) Uani 1 1 d . . . . .
C45 C 0.33467(14) 0.57530(10) 0.0196(2) 0.0576(13) Uani 1 1 d . . . . .
C46 C 0.44401(14) 0.68441(11) 0.2341(3) 0.0654(16) Uani 1 1 d . . . . .
C47 C 0.75735(14) 0.58314(10) 0.7104(3) 0.0635(15) Uani 1 1 d . . . . .
C48 C 0.46692(15) 0.72655(11) 0.2493(3) 0.0754(18) Uani 1 1 d . . . . .
H48 H 0.475670 0.737502 0.243437 0.091 Uiso 1 1 calc R . . . .
O40 O 0.49284(15) 0.33840(13) 0.3953(2) 0.130(2) Uani 1 1 d . . . . .
H40A H 0.476726 0.332101 0.386015 0.194 Uiso 1 1 d R . . . .
H40B H 0.482266 0.350591 0.366535 0.194 Uiso 1 1 d R . . . .
C49 C 0.44290(15) 0.69368(12) 0.2692(3) 0.0719(17) Uani 1 1 d . . . . .
C50 C 0.77612(16) 0.49855(11) 0.7947(3) 0.0689(16) Uani 1 1 d . . . . .
C51 C 0.27634(15) 0.66512(11) -0.0916(3) 0.0741(18) Uani 1 1 d . . . . .
H51 H 0.270211 0.671310 -0.124220 0.089 Uiso 1 1 calc R . . . .
C52 C 0.19223(16) 0.39289(12) -0.3068(3) 0.082(2) Uani 1 1 d . . . . .
H52 H 0.176305 0.404519 -0.340496 0.099 Uiso 1 1 calc R . . . .
C53 C 0.70476(15) 0.28123(12) 0.7055(3) 0.0698(16) Uani 1 1 d . . . . .
C54 C 0.51731(15) 0.25726(14) 0.3628(3) 0.0770(19) Uani 1 1 d . . . . .
C55 C 0.19192(15) 0.45001(11) -0.1779(3) 0.0658(15) Uani 1 1 d . . . . .
C56 C 0.25316(16) 0.66633(12) -0.0970(3) 0.0771(18) Uani 1 1 d . . . . .
C57 C 0.65168(16) 0.24217(12) 0.5053(3) 0.0796(19) Uani 1 1 d . . . . .
H57 H 0.675086 0.240069 0.543131 0.096 Uiso 1 1 calc R . . . .
C58 C 0.51010(17) 0.21539(13) 0.3235(3) 0.094(2) Uani 1 1 d . . . . .
H58 H 0.512452 0.204735 0.305784 0.113 Uiso 1 1 calc R . . . .
C59 C 0.26433(15) 0.34162(11) -0.0839(3) 0.0666(16) Uani 1 1 d . . . . .
C60 C 0.38893(14) 0.34036(10) 0.1105(2) 0.0616(14) Uani 1 1 d . . . . .
C61 C 0.25853(16) 0.32711(12) -0.1246(3) 0.0756(18) Uani 1 1 d . . . . .
C62 C 0.23970(15) 0.36038(11) -0.2091(3) 0.0697(16) Uani 1 1 d . . . . .
C63 C 0.36392(14) 0.67987(11) 0.0080(3) 0.0705(17) Uani 1 1 d . . . . .
C64 C 0.58367(16) 0.24850(12) 0.3974(3) 0.0772(19) Uani 1 1 d . . . . .
C65 C 0.36619(15) 0.65533(12) 0.1725(3) 0.0698(16) Uani 1 1 d . . . . .
C66 C 0.16039(15) 0.45961(12) -0.2290(3) 0.0728(17) Uani 1 1 d . . . . .
H66 H 0.147167 0.464024 -0.227589 0.087 Uiso 1 1 calc R . . . .
C67 C 0.22645(16) 0.37005(12) -0.0639(3) 0.0717(16) Uani 1 1 d . . . . .
C68 C 0.7169(2) 0.65355(16) 0.7310(4) 0.1059(19) Uani 1 1 d . U . . .
C69 C 0.38003(16) 0.72455(12) 0.0158(3) 0.084(2) Uani 1 1 d . . . . .
C70 C 0.45332(16) 0.71927(14) 0.2921(3) 0.086(2) Uani 1 1 d . . . . .
H70 H 0.452259 0.725402 0.315129 0.103 Uiso 1 1 calc R . . . .
C71 C 0.35694(15) 0.70403(11) -0.0180(3) 0.0768(19) Uani 1 1 d . . . . .
H71 H 0.335691 0.706668 -0.060274 0.092 Uiso 1 1 calc R . . . .
C72 C 0.59945(16) 0.22531(12) 0.4098(3) 0.084(2) Uani 1 1 d . . . . .
H72 H 0.586411 0.211947 0.379653 0.100 Uiso 1 1 calc R . . . .
C73 C 0.80637(16) 0.48839(12) 0.8515(3) 0.0754(18) Uani 1 1 d . . . . .
H73 H 0.824639 0.486138 0.861923 0.091 Uiso 1 1 calc R . . . .
C74 C 0.29536(15) 0.64671(11) 0.0042(3) 0.0719(17) Uani 1 1 d . . . . .
C75 C 0.33170(15) 0.65844(13) 0.1221(3) 0.0752(18) Uani 1 1 d . . . . .
C76 C 0.41124(16) 0.71969(11) 0.0780(3) 0.0770(19) Uani 1 1 d . . . . .
H76 H 0.427903 0.732888 0.102126 0.092 Uiso 1 1 calc R . . . .
C77 C 0.14748(16) 0.46297(14) -0.2830(3) 0.0829(19) Uani 1 1 d D . . . .
C78 C 0.55695(16) 0.28664(15) 0.5119(3) 0.0804(19) Uani 1 1 d . . . . .
C79 C 0.20406(15) 0.41343(12) -0.1043(3) 0.0649(15) Uani 1 1 d . . . . .
C80 C 0.19496(16) 0.36225(13) -0.0982(3) 0.0767(18) Uani 1 1 d . . . . .
H80 H 0.192075 0.344724 -0.094751 0.092 Uiso 1 1 calc R . . . .
C81 C 0.26302(16) 0.65757(12) -0.0492(3) 0.084(2) Uani 1 1 d . . . . .
H81 H 0.247884 0.658684 -0.051333 0.100 Uiso 1 1 calc R . . . .
C82 C 0.71629(19) 0.53263(13) 0.8058(3) 0.0801(19) Uani 1 1 d . . . . .
C83 C 0.17365(16) 0.40484(13) -0.1375(3) 0.0745(17) Uani 1 1 d . . . . .
H83 H 0.155767 0.416951 -0.161820 0.089 Uiso 1 1 calc R . . . .
C84 C 0.6333(3) 0.22131(17) 0.4644(5) 0.141(3) Uani 1 1 d . U . . .
C85 C 0.69293(18) 0.54832(13) 0.7546(3) 0.0769(18) Uani 1 1 d . . . . .
C86 C 0.58717(16) 0.28367(14) 0.5747(3) 0.085(2) Uani 1 1 d . . . . .
C87 C 0.69828(19) 0.63924(13) 0.7286(3) 0.085(2) Uani 1 1 d . . . . .
H87 H 0.692838 0.646920 0.743663 0.102 Uiso 1 1 calc R . . . .
C88 C 0.1677(2) 0.37867(18) -0.1371(4) 0.1079(18) Uani 1 1 d . U . . .
C89 C 0.78922(15) 0.59275(12) 0.7516(3) 0.0769(18) Uani 1 1 d . . . . .
H89 H 0.792060 0.610860 0.751530 0.092 Uiso 1 1 calc R . . . .
C90 C 0.1884(2) 0.36673(15) -0.3188(3) 0.111(3) Uani 1 1 d . U . . .
C91 C 0.25290(16) 0.33111(12) -0.0679(3) 0.0797(19) Uani 1 1 d . . . . .
C92 C 0.74007(19) 0.54281(15) 0.8659(3) 0.088(2) Uani 1 1 d . . . . .
H92 H 0.756461 0.531583 0.900243 0.105 Uiso 1 1 calc R . . . .
C93 C 0.24302(18) 0.30311(13) -0.1460(4) 0.091(2) Uani 1 1 d . . . . .
H93 H 0.239902 0.293850 -0.172901 0.109 Uiso 1 1 calc R . . . .
C94 C 0.75208(17) 0.49512(12) 0.8188(3) 0.0771(18) Uani 1 1 d . . . . .
C95 C 0.21329(16) 0.35026(12) -0.2689(3) 0.083(2) Uani 1 1 d . . . . .
H95 H 0.212419 0.332147 -0.275433 0.100 Uiso 1 1 calc R . . . .
C96 C 0.53433(17) 0.26562(16) 0.4814(3) 0.095(2) Uani 1 1 d . . . . .
C97 C 0.37158(18) 0.75035(13) -0.0143(3) 0.094(2) Uani 1 1 d . . . . .
C98 C 0.68713(16) 0.61396(12) 0.7051(3) 0.0698(16) Uani 1 1 d . . . . .
C99 C 0.49546(19) 0.20455(16) 0.3326(4) 0.099(3) Uani 1 1 d . . . . .
C100 C 0.50132(16) 0.24681(15) 0.3700(3) 0.087(2) Uani 1 1 d . . . . .
C101 C 0.73971(19) 0.56877(15) 0.8751(3) 0.086(2) Uani 1 1 d . . . . .
C102 C 0.81133(17) 0.55018(12) 0.7904(3) 0.0771(18) Uani 1 1 d . . . . .
H102 H 0.829834 0.538579 0.818157 0.093 Uiso 1 1 calc R . . . .
C103 C 0.49117(18) 0.22035(18) 0.3550(3) 0.102(3) Uani 1 1 d . . . . .
H103 H 0.480808 0.213545 0.361278 0.122 Uiso 1 1 calc R . . . .
C104 C 0.73876(17) 0.27285(13) 0.7712(3) 0.0786(19) Uani 1 1 d . . . . .
C105 C 0.21741(19) 0.67603(15) -0.1558(4) 0.1038(19) Uani 1 1 d D U . . .
C106 C 0.1334(2) 0.3697(2) -0.1746(5) 0.1190(18) Uani 1 1 d . U . . .
C107 C 0.4766(3) 0.76261(17) 0.3094(5) 0.1194(18) Uani 1 1 d . U . . .
C108 C 0.31669(19) 0.67953(15) 0.1167(4) 0.101(3) Uani 1 1 d . . . . .
H108 H 0.292953 0.680488 0.082412 0.121 Uiso 1 1 calc R . . . .
C109 C 0.7818(2) 0.48501(14) 0.8757(3) 0.096(2) Uani 1 1 d . . . . .
H109 H 0.783333 0.480395 0.903254 0.116 Uiso 1 1 calc R . . . .
C110 C 0.8094(2) 0.48148(15) 0.8935(3) 0.094(2) Uani 1 1 d . . . . .
C111 C 0.54131(19) 0.24330(17) 0.5127(3) 0.106(3) Uani 1 1 d . . . . .
H111 H 0.525180 0.229756 0.490510 0.127 Uiso 1 1 calc R . . . .
C112 C 0.38526(16) 0.67484(13) 0.2181(3) 0.0774(18) Uani 1 1 d . . . . .
C113 C 0.37023(18) 0.69593(15) 0.2124(3) 0.097(2) Uani 1 1 d . . . . .
H113 H 0.383551 0.708493 0.244336 0.116 Uiso 1 1 calc R . . . .
C114 C 0.71573(19) 0.58463(14) 0.8236(3) 0.087(2) Uani 1 1 d . . . . .
H114 H 0.715268 0.602593 0.829113 0.105 Uiso 1 1 calc R . . . .
C115 C 0.69299(19) 0.57549(12) 0.7658(3) 0.0779(18) Uani 1 1 d . . . . .
C116 C 0.2320(2) 0.29207(14) -0.1305(4) 0.108(3) Uani 1 1 d . . . . .
C117 C 0.59356(18) 0.26094(15) 0.6056(3) 0.096(2) Uani 1 1 d . . . . .
H117 H 0.613981 0.259650 0.648770 0.115 Uiso 1 1 calc R . . . .
C118 C 0.8175(2) 0.57662(19) 0.7936(5) 0.123(2) Uani 1 1 d . U . . .
C119 C 0.23742(19) 0.30632(14) -0.0894(4) 0.102(3) Uani 1 1 d . U . . .
H119 H 0.230622 0.299174 -0.076420 0.122 Uiso 1 1 calc R . . . .
N9 N 0.32134(19) 0.74463(17) 0.0291(4) 0.132(3) Uani 1 1 d . . . . .
C120 C 0.57087(18) 0.24088(17) 0.5742(3) 0.101(3) Uani 1 1 d . . . . .
C121 C 0.33488(18) 0.69910(17) 0.1591(4) 0.119(3) Uani 1 1 d D . . . .
C122 C 0.5786(4) 0.2160(3) 0.6071(6) 0.190(4) Uani 1 1 d . U . . .
C123 C 0.4844(2) 0.17652(17) 0.3149(4) 0.122(3) Uani 1 1 d . . . . .
C124 C 0.1130(2) 0.4758(2) -0.3390(4) 0.210(4) Uani 1 1 d D U . . .
C125 C 0.7530(2) 0.29456(19) 0.8159(3) 0.127(3) Uani 1 1 d . . . . .
H12A H 0.754294 0.310654 0.803384 0.191 Uiso 1 1 calc GR . . . .
H12B H 0.775451 0.289706 0.857234 0.191 Uiso 1 1 calc GR . . . .
H12C H 0.738421 0.297298 0.815835 0.191 Uiso 1 1 calc GR . . . .
C126 C 0.7651(3) 0.5801(2) 0.9391(5) 0.139(3) Uani 1 1 d D U . . .
C127 C 0.7278(3) 0.68147(16) 0.7558(4) 0.1202(19) Uani 1 1 d . U . . .
C128 C 0.7354(2) 0.24829(17) 0.7875(4) 0.122(3) Uani 1 1 d . . . . .
H12D H 0.717921 0.250347 0.780536 0.183 Uiso 1 1 calc GR . . . .
H12E H 0.756725 0.244232 0.830762 0.183 Uiso 1 1 calc GR . . . .
H12F H 0.729310 0.234077 0.761857 0.183 Uiso 1 1 calc GR . . . .
C129 C 0.3423(2) 0.76215(15) -0.0374(4) 0.121(3) Uani 1 1 d . . . . .
H12G H 0.322545 0.751081 -0.069685 0.182 Uiso 1 1 calc GR . . . .
H12H H 0.337747 0.779521 -0.054018 0.182 Uiso 1 1 calc GR . . . .
H12I H 0.347495 0.763535 -0.003501 0.182 Uiso 1 1 calc GR . . . .
C130 C 0.1774(3) 0.3746(2) -0.2266(5) 0.169(2) Uani 1 1 d D U . . .
H13M H 0.195367 0.377907 -0.218279 0.203 Uiso 1 1 calc R . . . .
H13N H 0.185325 0.380582 -0.190516 0.203 Uiso 1 1 calc R . . . .
C131 C 0.6499(3) 0.19551(19) 0.4793(5) 0.153(3) Uani 1 1 d . U . . .
O41 O 0.3587(3) 0.77866(16) 0.0925(5) 0.222(5) Uani 1 1 d . . . . .
C132 C 0.4558(2) 0.17316(17) 0.2471(4) 0.119(3) Uani 1 1 d . . . . .
H13A H 0.438500 0.185788 0.228787 0.179 Uiso 1 1 d R . . . .
H13B H 0.446710 0.155468 0.235977 0.179 Uiso 1 1 d R . . . .
H13C H 0.462700 0.176308 0.231847 0.179 Uiso 1 1 d R . . . .
C133 C 0.4004(2) 0.76964(16) 0.0311(4) 0.151(5) Uani 1 1 d . . . . .
H13D H 0.403112 0.774863 0.060803 0.227 Uiso 1 1 calc GR . . . .
H13E H 0.395552 0.785034 0.008958 0.227 Uiso 1 1 calc GR . . . .
H13F H 0.421079 0.761442 0.052693 0.227 Uiso 1 1 calc GR . . . .
C134 C 0.7647(2) 0.26960(18) 0.7779(3) 0.118(3) Uani 1 1 d . . . . .
H13G H 0.756677 0.256501 0.748671 0.176 Uiso 1 1 calc GR . . . .
H13H H 0.786126 0.263963 0.819764 0.176 Uiso 1 1 calc GR . . . .
H13I H 0.767670 0.286265 0.769609 0.176 Uiso 1 1 calc GR . . . .
C135 C 0.5850(3) 0.20810(19) 0.4892(4) 0.137(4) Uani 1 1 d . . . . .
H13Q H 0.561739 0.207129 0.464464 0.164 Uiso 1 1 calc R . . . .
H13R H 0.584613 0.206314 0.461578 0.164 Uiso 1 1 calc R . . . .
C136 C 0.1464(2) 0.3899(2) -0.2827(5) 0.175(2) Uani 1 1 d D U . . .
H13O H 0.142039 0.403761 -0.270845 0.210 Uiso 1 1 calc R . . . .
H13P H 0.149695 0.398113 -0.302231 0.210 Uiso 1 1 calc R . . . .
C137 C 0.3606(3) 0.74708(18) -0.0695(5) 0.139(4) Uani 1 1 d . . . . .
H13J H 0.377281 0.736825 -0.058426 0.208 Uiso 1 1 calc GR . . . .
H13K H 0.358287 0.764224 -0.084413 0.208 Uiso 1 1 calc GR . . . .
H13L H 0.338991 0.738043 -0.101769 0.208 Uiso 1 1 calc GR . . . .
N10 N 0.6354(2) 0.1993(2) 0.5916(4) 0.204(6) Uani 1 1 d D . . . .
C138 C 0.8522(2) 0.5872(2) 0.8410(5) 0.135(2) Uani 1 1 d . U . . .
C139 C 0.3521(3) 0.7552(2) 0.0814(5) 0.135(4) Uani 1 1 d . . . . .
C140 C 0.8428(3) 0.4704(2) 0.9577(4) 0.141(3) Uani 1 1 d D U . . .
C141 C 0.3770(2) 0.7341(2) 0.1211(4) 0.133(4) Uani 1 1 d . . . . .
H14G H 0.389749 0.735623 0.163070 0.160 Uiso 1 1 calc R . . . .
H14H H 0.392814 0.734411 0.123402 0.160 Uiso 1 1 calc R . . . .
C142 C 0.6017(3) 0.2343(2) 0.5253(4) 0.139(4) Uani 1 1 d . . . . .
H14M H 0.600827 0.247137 0.503693 0.167 Uiso 1 1 calc R . . . .
H14N H 0.590600 0.241789 0.530894 0.167 Uiso 1 1 calc R . . . .
C143 C 0.6054(3) 0.1881(2) 0.5356(4) 0.154(5) Uani 1 1 d D . . . .
C144 C 0.3565(2) 0.71008(19) 0.0906(4) 0.127(3) Uani 1 1 d . . . . .
H14I H 0.355931 0.702267 0.114721 0.152 Uiso 1 1 calc R . . . .
H14J H 0.366348 0.697240 0.087970 0.152 Uiso 1 1 calc R . . . .
C145 C 0.6377(3) 0.22679(18) 0.5866(5) 0.143(4) Uani 1 1 d D . . . .
H14O H 0.646259 0.236683 0.620585 0.172 Uiso 1 1 calc R . . . .
H14P H 0.652416 0.229948 0.586845 0.172 Uiso 1 1 calc R . . . .
C146 C 0.6145(3) 0.2120(3) 0.6685(6) 0.201(4) Uani 1 1 d . U . . .
H14A H 0.626372 0.206117 0.663782 0.301 Uiso 1 1 calc GR . . . .
H14B H 0.616672 0.198805 0.690984 0.301 Uiso 1 1 calc GR . . . .
H14C H 0.624321 0.228420 0.691418 0.301 Uiso 1 1 calc GR . . . .
C147 C 0.7594(2) 0.68861(17) 0.7823(5) 0.135(3) Uani 1 1 d . U . . .
H14D H 0.778630 0.681643 0.824056 0.202 Uiso 1 1 calc GR . . . .
H14E H 0.761178 0.707612 0.783511 0.202 Uiso 1 1 calc GR . . . .
H14F H 0.758959 0.681274 0.756878 0.202 Uiso 1 1 calc GR . . . .
C148 C 0.1180(3) 0.3718(2) -0.3257(5) 0.186(2) Uani 1 1 d D U . . .
C149 C 0.3203(3) 0.71706(18) 0.0251(5) 0.144(4) Uani 1 1 d . . . . .
H14K H 0.315870 0.711158 -0.006835 0.173 Uiso 1 1 calc R . . . .
H14L H 0.303301 0.709583 0.016914 0.173 Uiso 1 1 calc R . . . .
C150 C 0.6259(3) 0.17301(17) 0.4400(5) 0.151(3) Uani 1 1 d . U . . .
H15A H 0.611861 0.171724 0.441407 0.227 Uiso 1 1 calc GR . . . .
H15B H 0.638602 0.156828 0.455509 0.227 Uiso 1 1 calc GR . . . .
H15C H 0.611723 0.175855 0.397588 0.227 Uiso 1 1 calc GR . . . .
C151 C 0.2148(4) 0.2660(3) -0.1539(10) 0.238(5) Uani 1 1 d . U . . .
C152 C 0.4928(3) 0.77657(17) 0.3014(5) 0.139(3) Uani 1 1 d . U . . .
H15D H 0.509195 0.765047 0.313642 0.208 Uiso 1 1 calc GR . . . .
H15E H 0.504170 0.792240 0.327027 0.208 Uiso 1 1 calc GR . . . .
H15F H 0.475659 0.781511 0.258274 0.208 Uiso 1 1 calc GR . . . .
C153 C 0.1303(2) 0.34117(19) -0.1774(5) 0.138(3) Uani 1 1 d . U . . .
H15G H 0.134426 0.333823 -0.195881 0.208 Uiso 1 1 calc GR . . . .
H15H H 0.107770 0.336460 -0.202339 0.208 Uiso 1 1 calc GR . . . .
H15I H 0.146835 0.334223 -0.135846 0.208 Uiso 1 1 calc GR . . . .
C154 C 0.5131(2) 0.15925(19) 0.3452(6) 0.225(9) Uani 1 1 d . . . . .
H15J H 0.516924 0.162220 0.324460 0.338 Uiso 1 1 d R . . . .
H15K H 0.506974 0.141010 0.340220 0.338 Uiso 1 1 d R . . . .
H15L H 0.533654 0.163220 0.388950 0.338 Uiso 1 1 d R . . . .
C155 C 0.1700(2) 0.3459(2) -0.2358(5) 0.175(2) Uani 1 1 d D U . . .
H15V H 0.181465 0.336193 -0.238877 0.210 Uiso 1 1 calc R . . . .
H15W H 0.175701 0.338244 -0.203322 0.210 Uiso 1 1 calc R . . . .
C156 C 0.5039(3) 0.76042(18) 0.3789(5) 0.150(3) Uani 1 1 d . U . . .
H15M H 0.493569 0.756689 0.387587 0.225 Uiso 1 1 calc GR . . . .
H15N H 0.516295 0.776867 0.398534 0.225 Uiso 1 1 calc GR . . . .
H15O H 0.519357 0.746314 0.395089 0.225 Uiso 1 1 calc GR . . . .
C157 C 0.6606(3) 0.1816(2) 0.6388(5) 0.187(6) Uani 1 1 d . . . . .
H15X H 0.652226 0.170393 0.646292 0.280 Uiso 1 1 calc GR . . . .
H15Y H 0.680230 0.191265 0.676365 0.280 Uiso 1 1 calc GR . . . .
H H 0.666853 0.170957 0.626784 0.280 Uiso 1 1 calc GR . . . .
C158 C 0.1058(2) 0.3802(2) -0.2375(5) 0.146(3) Uani 1 1 d . U . . .
H15P H 0.104381 0.399085 -0.236093 0.218 Uiso 1 1 calc GR . . . .
H15Q H 0.084664 0.372120 -0.260905 0.218 Uiso 1 1 calc GR . . . .
H15R H 0.109985 0.376359 -0.257340 0.218 Uiso 1 1 calc GR . . . .
C159 C 0.4724(4) 0.1679(2) 0.3370(5) 0.216(8) Uani 1 1 d . . . . .
H15S H 0.490212 0.171272 0.380974 0.324 Uiso 1 1 d R . . . .
H15T H 0.467992 0.149122 0.329394 0.324 Uiso 1 1 d R . . . .
H15U H 0.451992 0.177012 0.314544 0.324 Uiso 1 1 d R . . . .
C160 C 0.1287(2) 0.3800(2) -0.1406(5) 0.131(2) Uani 1 1 d . U . . .
H16A H 0.147942 0.374677 -0.097429 0.197 Uiso 1 1 calc GR . . . .
H16B H 0.108175 0.372672 -0.160208 0.197 Uiso 1 1 calc GR . . . .
H16C H 0.127141 0.399055 -0.143058 0.197 Uiso 1 1 calc GR . . . .
C161 C 0.6978(3) 0.69893(17) 0.7103(5) 0.156(3) Uani 1 1 d . U . . .
H16D H 0.693864 0.704473 0.679113 0.233 Uiso 1 1 calc GR . . . .
H16E H 0.701669 0.714258 0.731449 0.233 Uiso 1 1 calc GR . . . .
H16F H 0.678122 0.689467 0.690496 0.233 Uiso 1 1 calc GR . . . .
O42 O 0.5964(3) 0.1645(2) 0.5267(6) 0.346(11) Uani 1 1 d . . . . .
N11 N 0.1337(2) 0.3475(2) -0.2950(4) 0.185(2) Uani 1 1 d D U . . .
C162 C 0.4484(3) 0.77774(18) 0.2830(5) 0.145(3) Uani 1 1 d . U . . .
H16G H 0.433158 0.782591 0.240721 0.218 Uiso 1 1 d R . . . .
H16H H 0.456918 0.793501 0.307451 0.218 Uiso 1 1 d R . . . .
H16I H 0.436318 0.767151 0.283411 0.218 Uiso 1 1 d R . . . .
C163 C 0.8563(2) 0.61557(19) 0.8486(5) 0.152(3) Uani 1 1 d . U . . .
H16J H 0.841587 0.623776 0.808857 0.228 Uiso 1 1 calc GR . . . .
H16K H 0.879602 0.620103 0.877470 0.228 Uiso 1 1 calc GR . . . .
H16L H 0.850359 0.621767 0.864565 0.228 Uiso 1 1 calc GR . . . .
C164 C 0.2918(3) 0.7584(2) -0.0214(5) 0.184(6) Uani 1 1 d . . . . .
H16Z H 0.293837 0.776170 -0.008819 0.276 Uiso 1 1 calc GR . . . .
HA H 0.272931 0.749654 -0.036956 0.276 Uiso 1 1 calc GR . . . .
HB H 0.287814 0.759016 -0.053786 0.276 Uiso 1 1 calc GR . . . .
C165 C 0.7390(3) 0.68253(18) 0.8142(5) 0.151(3) Uani 1 1 d . U . . .
H16M H 0.719231 0.685312 0.800772 0.226 Uiso 1 1 calc GR . . . .
H16N H 0.754806 0.696873 0.841014 0.226 Uiso 1 1 calc GR . . . .
H16O H 0.749693 0.666054 0.836693 0.226 Uiso 1 1 calc GR . . . .
C166 C 0.5656(3) 0.1914(3) 0.5690(6) 0.210(5) Uani 1 1 d . U . . .
H16P H 0.544641 0.195370 0.525472 0.315 Uiso 1 1 calc GR . . . .
H16Q H 0.561708 0.177823 0.581657 0.315 Uiso 1 1 calc GR . . . .
H16R H 0.582278 0.185331 0.575584 0.315 Uiso 1 1 calc GR . . . .
C167 C 0.0870(3) 0.4625(3) -0.3543(6) 0.234(5) Uani 1 1 d D U . A 1
H16S H 0.096916 0.455708 -0.316993 0.351 Uiso 1 1 d R . . A 1
H16T H 0.079906 0.447908 -0.380213 0.351 Uiso 1 1 d R . . A 1
H16U H 0.067456 0.473248 -0.376773 0.351 Uiso 1 1 d R . . A 1
C168 C 0.1916(3) 0.6553(3) -0.1834(7) 0.107(3) Uani 0.551(7) 1 d D U P B 1
H16V H 0.199628 0.638180 -0.179733 0.161 Uiso 0.551(7) 1 calc GR . P B 1
H16W H 0.170319 0.659215 -0.226834 0.161 Uiso 0.551(7) 1 calc GR . P B 1
H16X H 0.188396 0.655193 -0.161466 0.161 Uiso 0.551(7) 1 calc GR . P B 1
C169 C 0.2386(4) 0.2447(2) -0.1238(9) 0.253(5) Uani 1 1 d . U . . .
H16Y H 0.237783 0.238841 -0.150584 0.379 Uiso 1 1 d R . . . .
HC H 0.232783 0.230101 -0.116044 0.379 Uiso 1 1 d R . . . .
HD H 0.261143 0.250831 -0.084814 0.379 Uiso 1 1 d R . . . .
C170 C 0.2094(3) 0.6787(3) -0.2129(6) 0.108(3) Uani 0.551(7) 1 d D U P B 1
H17A H 0.221741 0.693538 -0.204822 0.162 Uiso 0.551(7) 1 calc GR . P B 1
H17B H 0.185307 0.681411 -0.251849 0.162 Uiso 0.551(7) 1 calc GR . P B 1
H17C H 0.216319 0.662718 -0.215237 0.162 Uiso 0.551(7) 1 calc GR . P B 1
C171 C 0.6780(3) 0.18815(19) 0.5448(5) 0.196(4) Uani 1 1 d D U . . .
H17D H 0.695444 0.201489 0.569101 0.294 Uiso 1 1 calc GR . . . .
H17E H 0.687135 0.171374 0.550291 0.294 Uiso 1 1 calc GR . . . .
H17F H 0.669902 0.186693 0.558334 0.294 Uiso 1 1 calc GR . . . .
C172 C 0.1081(3) 0.4998(3) -0.3221(5) 0.232(5) Uani 1 1 d D U . C 1
H17G H 0.104057 0.494892 -0.302369 0.348 Uiso 1 1 d R . . C 1
H17H H 0.088797 0.509482 -0.359810 0.348 Uiso 1 1 d R . . C 1
H17I H 0.128187 0.510672 -0.294119 0.348 Uiso 1 1 d R . . C 1
C173 C 0.1146(3) 0.3229(3) -0.3239(6) 0.200(4) Uani 1 1 d . U . . .
H17Z H 0.090582 0.326789 -0.358782 0.300 Uiso 1 1 calc GR . . . .
HE H 0.120426 0.312371 -0.293876 0.300 Uiso 1 1 calc GR . . . .
HF H 0.120134 0.313344 -0.338287 0.300 Uiso 1 1 calc GR . . . .
C174 C 0.1032(3) 0.4807(3) -0.3929(5) 0.221(5) Uani 1 1 d D U . D 1
H17J H 0.120951 0.490106 -0.379611 0.331 Uiso 1 1 d R . . D 1
H17K H 0.082031 0.490266 -0.426071 0.331 Uiso 1 1 d R . . D 1
H17L H 0.100581 0.463336 -0.407581 0.331 Uiso 1 1 d R . . D 1
C175 C 0.6696(3) 0.20074(19) 0.4669(5) 0.179(4) Uani 1 1 d D U . . .
H17M H 0.653298 0.199188 0.423001 0.268 Uiso 1 1 calc GR . . . .
H17N H 0.687323 0.187778 0.489618 0.268 Uiso 1 1 calc GR . . . .
H17O H 0.679363 0.218233 0.481050 0.268 Uiso 1 1 calc GR . . . .
O43 O 0.0874(2) 0.3751(2) -0.3748(4) 0.228(3) Uani 1 1 d D U . . .
C176 C 0.8620(3) 0.5810(2) 0.8150(5) 0.169(4) Uani 1 1 d . U . . .
H17P H 0.841787 0.579964 0.770139 0.253 Uiso 1 1 calc GR . . . .
H17Q H 0.873850 0.564245 0.831403 0.253 Uiso 1 1 calc GR . . . .
H17R H 0.876673 0.594731 0.827008 0.253 Uiso 1 1 calc GR . . . .
C177 C 0.5582(3) 0.2162(3) 0.6093(6) 0.208(5) Uani 1 1 d . U . . .
H17S H 0.567307 0.228538 0.640561 0.312 Uiso 1 1 calc GR . . . .
H17T H 0.557796 0.198687 0.619569 0.312 Uiso 1 1 calc GR . . . .
H17U H 0.535335 0.221338 0.569191 0.312 Uiso 1 1 calc GR . . . .
C178 C 0.8790(2) 0.5733(2) 0.8992(5) 0.169(3) Uani 1 1 d . U . . .
H17V H 0.876152 0.575238 0.921733 0.253 Uiso 1 1 calc GR . . . .
H17W H 0.900664 0.580476 0.923672 0.253 Uiso 1 1 calc GR . . . .
H17X H 0.878052 0.554767 0.891412 0.253 Uiso 1 1 calc GR . . . .
C179 C 0.7436(5) 0.5920(4) 0.9412(8) 0.145(4) Uani 0.587(9) 1 d D U P E 1
H17Y H 0.733074 0.608300 0.917869 0.218 Uiso 0.587(9) 1 calc GR . P E 1
HG H 0.758473 0.595409 0.983864 0.218 Uiso 0.587(9) 1 calc GR . P E 1
HH H 0.726300 0.579532 0.923103 0.218 Uiso 0.587(9) 1 calc GR . P E 1
C180 C 0.1938(4) 0.2614(2) -0.2206(9) 0.250(5) Uani 1 1 d . U . . .
H18A H 0.172606 0.270950 -0.249619 0.375 Uiso 1 1 d R . . . .
H18B H 0.189206 0.242830 -0.230429 0.375 Uiso 1 1 d R . . . .
H18C H 0.206246 0.267870 -0.223699 0.375 Uiso 1 1 d R . . . .
C181 C 0.7850(5) 0.6044(4) 0.9518(8) 0.146(4) Uani 0.587(9) 1 d D U P E 1
H18D H 0.795553 0.599360 0.944032 0.219 Uiso 0.587(9) 1 calc GR . P E 1
H18E H 0.802287 0.609921 0.994641 0.219 Uiso 0.587(9) 1 calc GR . P E 1
H18F H 0.769424 0.618805 0.924638 0.219 Uiso 0.587(9) 1 calc GR . P E 1
C182 C 0.7914(5) 0.5616(4) 0.9929(7) 0.149(4) Uani 0.587(9) 1 d D U P E 1
H18G H 0.781019 0.549612 0.995220 0.224 Uiso 0.587(9) 1 calc GR . P E 1
H18H H 0.809025 0.571571 1.031013 0.224 Uiso 0.587(9) 1 calc GR . P E 1
H18I H 0.801216 0.551564 0.986937 0.224 Uiso 0.587(9) 1 calc GR . P E 1
C183 C 0.1862(4) 0.2651(2) -0.1686(9) 0.245(5) Uani 1 1 d . U . . .
H18J H 0.181658 0.282603 -0.165901 0.367 Uiso 1 1 d R . . . .
H18K H 0.192758 0.253733 -0.138531 0.367 Uiso 1 1 d R . . . .
H18L H 0.166018 0.258123 -0.209911 0.367 Uiso 1 1 d R . . . .
C184 C 0.2135(4) 0.7010(3) -0.1453(7) 0.112(3) Uani 0.551(7) 1 d D U P B 1
H18M H 0.217712 0.699788 -0.112566 0.168 Uiso 0.551(7) 1 calc GR . P B 1
H18N H 0.190585 0.707231 -0.182973 0.168 Uiso 0.551(7) 1 calc GR . P B 1
H18O H 0.229382 0.713220 -0.133030 0.168 Uiso 0.551(7) 1 calc GR . P B 1
C185 C 0.2207(4) 0.7059(3) -0.1672(9) 0.108(3) Uani 0.449(7) 1 d D U P B 2
H18P H 0.234718 0.716317 -0.130127 0.162 Uiso 0.449(7) 1 calc GR . P B 2
H18Q H 0.198450 0.713765 -0.201645 0.162 Uiso 0.449(7) 1 calc GR . P B 2
H18R H 0.231041 0.705385 -0.176529 0.162 Uiso 0.449(7) 1 calc GR . P B 2
C186 C 0.1948(4) 0.6771(4) -0.1573(8) 0.107(3) Uani 0.449(7) 1 d D U P B 2
H18S H 0.193477 0.659927 -0.147705 0.161 Uiso 0.449(7) 1 calc GR . P B 2
H18T H 0.172443 0.682477 -0.198252 0.161 Uiso 0.449(7) 1 calc GR . P B 2
H18U H 0.203312 0.689790 -0.126909 0.161 Uiso 0.449(7) 1 calc GR . P B 2
C187 C 0.1978(4) 0.6590(4) -0.2097(7) 0.105(3) Uani 0.449(7) 1 d D U P B 2
H18V H 0.210439 0.656119 -0.213889 0.158 Uiso 0.449(7) 1 calc GR . P B 2
H18W H 0.176390 0.667344 -0.246912 0.158 Uiso 0.449(7) 1 calc GR . P B 2
H18X H 0.193598 0.642206 -0.203831 0.158 Uiso 0.449(7) 1 calc GR . P B 2
C188 C 0.8009(5) 0.5718(6) 0.9795(10) 0.145(4) Uani 0.413(9) 1 d D U P E 2
H18Y H 0.799759 0.553789 0.969131 0.218 Uiso 0.413(9) 1 d R . P E 2
HI H 0.816059 0.572859 1.022880 0.218 Uiso 0.413(9) 1 d R . P E 2
HJ H 0.809279 0.583009 0.971991 0.218 Uiso 0.413(9) 1 d R . P E 2
C189 C 0.7566(7) 0.5643(5) 0.9640(11) 0.143(4) Uani 0.413(9) 1 d D U P E 2
H18Z H 0.745770 0.547810 0.941522 0.215 Uiso 0.413(9) 1 d R . P E 2
HK H 0.741600 0.574400 0.957862 0.215 Uiso 0.413(9) 1 d R . P E 2
HL H 0.777510 0.560690 1.007802 0.215 Uiso 0.413(9) 1 d R . P E 2
C190 C 0.7662(8) 0.6109(4) 0.9471(12) 0.145(4) Uani 0.413(9) 1 d D U P E 2
H19A H 0.780563 0.619047 0.949590 0.218 Uiso 0.413(9) 1 d R . P E 2
H19B H 0.775373 0.614317 0.985109 0.218 Uiso 0.413(9) 1 d R . P E 2
H19C H 0.743584 0.618197 0.912269 0.218 Uiso 0.413(9) 1 d R . P E 2
C191 C 0.8553(5) 0.4874(4) 1.0079(7) 0.143(3) Uani 0.556(8) 1 d D U P F 1
H19D H 0.863170 0.504190 1.010146 0.214 Uiso 0.556(8) 1 d R . P F 1
H19E H 0.873680 0.478460 1.047466 0.214 Uiso 0.556(8) 1 d R . P F 1
H19F H 0.836870 0.490250 0.998276 0.214 Uiso 0.556(8) 1 d R . P F 1
C192 C 0.8678(4) 0.4645(4) 0.9621(8) 0.148(3) Uani 0.556(8) 1 d D U P F 1
H19G H 0.855892 0.453820 0.926488 0.222 Uiso 0.556(8) 1 d R . P F 1
H19H H 0.886952 0.454740 0.999838 0.222 Uiso 0.556(8) 1 d R . P F 1
H19I H 0.875772 0.480500 0.961958 0.222 Uiso 0.556(8) 1 d R . P F 1
C193 C 0.8344(4) 0.4446(3) 0.9642(8) 0.146(3) Uani 0.556(8) 1 d D U P F 1
H19J H 0.818496 0.447412 0.961047 0.219 Uiso 0.556(8) 1 d R . P F 1
H19K H 0.854986 0.436922 1.004187 0.219 Uiso 0.556(8) 1 d R . P F 1
H19L H 0.824466 0.432822 0.931537 0.219 Uiso 0.556(8) 1 d R . P F 1
C194 C 0.8487(6) 0.4446(4) 0.9442(9) 0.145(3) Uani 0.444(8) 1 d D U P F 2
H19M H 0.828798 0.433582 0.917337 0.218 Uiso 0.444(8) 1 d R . P F 2
H19N H 0.867998 0.435702 0.983417 0.218 Uiso 0.444(8) 1 d R . P F 2
H19O H 0.853118 0.448022 0.924647 0.218 Uiso 0.444(8) 1 d R . P F 2
C195 C 0.8452(6) 0.4615(6) 1.0004(10) 0.142(3) Uani 0.444(8) 1 d D U P F 2
H19P H 0.852799 0.474427 1.029558 0.213 Uiso 0.444(8) 1 d R . P F 2
H19Q H 0.860369 0.446537 1.022948 0.213 Uiso 0.444(8) 1 d R . P F 2
H19R H 0.822509 0.455827 0.973368 0.213 Uiso 0.444(8) 1 d R . P F 2
C196 C 0.8704(5) 0.4900(4) 0.9944(9) 0.146(3) Uani 0.444(8) 1 d D U P F 2
H19S H 0.863808 0.501825 0.964898 0.218 Uiso 0.444(8) 1 d R . P F 2
H19T H 0.889518 0.479446 1.014358 0.218 Uiso 0.444(8) 1 d R . P F 2
H19U H 0.876758 0.500095 1.025468 0.218 Uiso 0.444(8) 1 d R . P F 2
C197 C 0.1600(2) 0.35470(19) -0.3822(4) 0.184(3) Uani 1 1 d D U . G 1
C198 C 0.1325(3) 0.37372(18) -0.4306(4) 0.193(4) Uani 1 1 d D U . G 1
H19V H 0.124406 0.378833 -0.418047 0.290 Uiso 1 1 d R . . G 1
H19W H 0.114616 0.364623 -0.470057 0.290 Uiso 1 1 d R . . G 1
H19X H 0.138986 0.389323 -0.434837 0.290 Uiso 1 1 d R . . G 1
C199 C 0.1729(2) 0.3440(2) -0.4009(4) 0.194(3) Uani 1 1 d D U . G 1
H19Y H 0.195744 0.337328 -0.364397 0.291 Uiso 1 1 calc GR . . G 1
HM H 0.172874 0.358008 -0.419198 0.291 Uiso 1 1 calc GR . . G 1
HN H 0.158241 0.329873 -0.430715 0.291 Uiso 1 1 calc GR . . G 1
C200 C 0.1448(3) 0.32976(19) -0.3861(4) 0.204(3) Uani 1 1 d D U . G 1
H20A H 0.162131 0.320924 -0.346219 0.306 Uiso 1 1 calc GR . . G 1
H20B H 0.136406 0.317969 -0.417418 0.306 Uiso 1 1 calc GR . . G 1
H20C H 0.126323 0.334826 -0.396893 0.306 Uiso 1 1 calc GR . . G 1
C201 C 0.7850(3) 0.6032(3) 0.8472(6) 0.197(4) Uani 1 1 d D U . . .
H20M H 0.781631 0.609885 0.817044 0.236 Uiso 1 1 d R . . . .
H20N H 0.771651 0.613275 0.845664 0.236 Uiso 1 1 d R . . . .
N12 N 0.8202(3) 0.6017(4) 0.9070(6) 0.240(5) Uani 1 1 d D U . . .
C202 C 0.7801(4) 0.5736(3) 0.8419(6) 0.190(4) Uani 1 1 d D U . . .
H20O H 0.767478 0.568186 0.801229 0.229 Uiso 1 1 d R . . . .
H20P H 0.764648 0.570996 0.840279 0.229 Uiso 1 1 d R . . . .
C203 C 0.8322(5) 0.5758(3) 0.9300(9) 0.235(6) Uani 1 1 d D U . . .
C204 C 0.8084(4) 0.5534(3) 0.8905(6) 0.206(5) Uani 1 1 d D U . . .
H20Q H 0.806074 0.542871 0.909800 0.248 Uiso 1 1 d R . . . .
H20R H 0.811684 0.542121 0.873500 0.248 Uiso 1 1 d R . . . .
O44 O 0.8611(4) 0.5709(4) 0.9831(7) 0.398(12) Uani 1 1 d . U . . .
C205 C 0.8372(5) 0.6210(4) 0.9430(8) 0.273(9) Uani 1 1 d . U . . .
H20S H 0.841464 0.634096 0.930282 0.410 Uiso 1 1 d R . . . .
H20T H 0.858514 0.614856 0.984392 0.410 Uiso 1 1 d R . . . .
H20U H 0.823674 0.628666 0.942872 0.410 Uiso 1 1 d R . . . .
C206 C 0.3174(2) 0.72216(17) 0.1532(5) 0.165(4) Uani 1 1 d D U . . .
C207 C 0.2952(4) 0.7367(3) 0.0936(5) 0.163(4) Uani 0.617(10) 1 d D U P H 1
H20D H 0.304728 0.742251 0.083875 0.245 Uiso 0.617(10) 1 d R . P H 1
H20E H 0.284188 0.751571 0.089175 0.245 Uiso 0.617(10) 1 d R . P H 1
H20F H 0.278878 0.722831 0.065455 0.245 Uiso 0.617(10) 1 d R . P H 1
C208 C 0.2927(4) 0.7112(3) 0.1467(8) 0.165(4) Uani 0.617(10) 1 d D U P H 1
H20G H 0.275975 0.699371 0.111831 0.247 Uiso 0.617(10) 1 d R . P H 1
H20H H 0.281245 0.725891 0.141881 0.247 Uiso 0.617(10) 1 d R . P H 1
H20I H 0.306165 0.701911 0.184791 0.247 Uiso 0.617(10) 1 d R . P H 1
C209 C 0.3420(3) 0.7400(3) 0.2100(6) 0.168(4) Uani 0.617(10) 1 d D U P H 1
H20J H 0.363501 0.736454 0.253489 0.251 Uiso 0.617(10) 1 d R . P H 1
H20K H 0.331201 0.754904 0.206339 0.251 Uiso 0.617(10) 1 d R . P H 1
H20L H 0.345681 0.744094 0.189439 0.251 Uiso 0.617(10) 1 d R . P H 1
C210 C 0.2839(5) 0.7278(5) 0.0814(8) 0.164(4) Uani 0.383(10) 1 d D U P H 2
H21A H 0.289247 0.731984 0.063632 0.246 Uiso 0.383(10) 1 d R . P H 2
H21B H 0.269247 0.712534 0.060702 0.246 Uiso 0.383(10) 1 d R . P H 2
H21C H 0.272467 0.742674 0.075982 0.246 Uiso 0.383(10) 1 d R . P H 2
C211 C 0.3235(7) 0.7233(5) 0.2049(11) 0.165(4) Uani 0.383(10) 1 d D U P H 2
H21D H 0.314649 0.707308 0.203011 0.248 Uiso 0.383(10) 1 d R . P H 2
H21E H 0.347578 0.724458 0.244891 0.248 Uiso 0.383(10) 1 d R . P H 2
H21F H 0.312258 0.738418 0.199411 0.248 Uiso 0.383(10) 1 d R . P H 2
C212 C 0.3401(5) 0.7472(4) 0.1724(12) 0.165(4) Uani 0.383(10) 1 d D U P H 2
H21G H 0.363194 0.744554 0.214536 0.248 Uiso 0.383(10) 1 d R . P H 2
H21H H 0.339604 0.748264 0.144766 0.248 Uiso 0.383(10) 1 d R . P H 2
H21I H 0.331374 0.763434 0.170046 0.248 Uiso 0.383(10) 1 d R . P H 2

loop_
_atom_site_aniso_label
_atom_site_aniso_U_11
_atom_site_aniso_U_22
_atom_site_aniso_U_33
_atom_site_aniso_U_23
_atom_site_aniso_U_13
_atom_site_aniso_U_12
Co1 0.0558(5) 0.0461(4) 0.0425(4) 0.0010(3) 0.0348(4) 0.0040(4)
Co2 0.0550(5) 0.0461(4) 0.0402(4) 0.0012(3) 0.0310(4) 0.0003(4)
Co3 0.0556(5) 0.0432(4) 0.0421(4) -0.0053(3) 0.0342(4) -0.0026(4)
Co4 0.0517(5) 0.0431(4) 0.0481(5) -0.0037(4) 0.0336(4) -0.0020(4)
Co5 0.0508(5) 0.0444(4) 0.0445(4) -0.0016(4) 0.0301(4) 0.0029(4)
Co6 0.0590(5) 0.0514(5) 0.0475(5) -0.0069(4) 0.0394(4) -0.0100(4)
Co7 0.0602(5) 0.0446(4) 0.0429(4) 0.0009(3) 0.0372(4) -0.0013(4)
Co8 0.0574(5) 0.0479(5) 0.0386(4) 0.0002(4) 0.0291(4) -0.0023(4)
Co9 0.0568(5) 0.0564(5) 0.0447(4) -0.0005(4) 0.0350(4) -0.0046(4)
Co10 0.0523(5) 0.0548(5) 0.0406(4) 0.0041(4) 0.0260(4) -0.0021(4)
Co11 0.0697(6) 0.0594(5) 0.0544(5) 0.0020(4) 0.0484(5) 0.0046(4)
Co12 0.0625(5) 0.0516(5) 0.0522(5) -0.0104(4) 0.0415(5) -0.0042(4)
Co13 0.0597(5) 0.0678(6) 0.0489(5) 0.0003(4) 0.0365(5) -0.0071(4)
Co14 0.0841(7) 0.0535(5) 0.0649(6) -0.0016(4) 0.0607(6) -0.0007(5)
Co15 0.0552(5) 0.0603(5) 0.0517(5) -0.0056(4) 0.0366(5) 0.0015(4)
Co16 0.0564(5) 0.0882(7) 0.0414(5) 0.0076(5) 0.0295(5) -0.0025(5)
Cl1 0.0552(7) 0.0560(7) 0.0438(6) -0.0051(5) 0.0344(6) -0.0071(6)
Cl2 0.0652(8) 0.0548(7) 0.0519(7) -0.0040(6) 0.0439(7) -0.0029(6)
Cl3 0.0619(8) 0.0490(7) 0.0559(7) -0.0013(6) 0.0420(7) 0.0046(6)
S1 0.0624(8) 0.0493(7) 0.0491(7) 0.0048(6) 0.0382(7) 0.0057(6)
S2 0.0656(8) 0.0483(7) 0.0444(7) -0.0017(5) 0.0382(7) 0.0024(6)
S3 0.0641(8) 0.0470(7) 0.0534(7) 0.0014(6) 0.0412(7) 0.0008(6)
S4 0.0559(8) 0.0560(7) 0.0382(6) -0.0034(6) 0.0278(6) -0.0034(6)
Cl4 0.0613(8) 0.0635(8) 0.0489(7) 0.0073(6) 0.0355(7) 0.0022(6)
S5 0.0502(7) 0.0500(7) 0.0483(7) -0.0008(6) 0.0280(6) -0.0007(6)
S6 0.0670(9) 0.0480(7) 0.0487(7) -0.0027(6) 0.0351(7) 0.0047(6)
S7 0.0526(8) 0.0499(7) 0.0480(7) -0.0003(6) 0.0301(6) -0.0019(6)
S8 0.0610(8) 0.0576(8) 0.0414(7) -0.0020(6) 0.0262(7) -0.0064(7)
S9 0.0667(9) 0.0622(8) 0.0628(8) -0.0044(7) 0.0498(8) -0.0054(7)
S10 0.0593(9) 0.0766(10) 0.0615(9) -0.0218(7) 0.0419(8) -0.0095(7)
S11 0.0723(10) 0.0652(9) 0.0672(9) 0.0065(7) 0.0497(9) -0.0068(8)
S12 0.0611(9) 0.0803(10) 0.0576(8) -0.0216(8) 0.0396(8) -0.0061(8)
S13 0.0627(9) 0.0941(12) 0.0459(7) -0.0025(7) 0.0364(7) -0.0148(8)
S14 0.0987(12) 0.0684(9) 0.0722(10) 0.0023(8) 0.0697(10) 0.0127(8)
S15 0.1188(14) 0.0674(9) 0.0770(10) 0.0126(8) 0.0819(11) 0.0130(9)
S16 0.0584(9) 0.1278(16) 0.0473(8) 0.0064(9) 0.0284(8) -0.0249(10)
O1 0.058(2) 0.0454(18) 0.0403(18) -0.0021(15) 0.0322(18) -0.0015(16)
O2 0.063(2) 0.051(2) 0.052(2) -0.0092(16) 0.045(2) -0.0098(17)
O3 0.055(2) 0.0438(19) 0.052(2) 0.0009(16) 0.0355(19) -0.0002(16)
O4 0.059(2) 0.049(2) 0.046(2) 0.0045(16) 0.0315(19) 0.0027(17)
O5 0.074(3) 0.060(2) 0.060(2) -0.0029(18) 0.051(2) -0.009(2)
O6 0.055(2) 0.0485(19) 0.0450(19) -0.0019(15) 0.0344(18) 0.0002(16)
O7 0.070(2) 0.053(2) 0.050(2) -0.0008(16) 0.045(2) 0.0005(18)
O8 0.075(2) 0.0467(19) 0.059(2) -0.0067(17) 0.055(2) -0.0079(17)
O9 0.061(2) 0.059(2) 0.056(2) -0.0050(17) 0.044(2) -0.0116(18)
O10 0.072(2) 0.050(2) 0.0479(19) -0.0019(16) 0.045(2) 0.0020(18)
O11 0.053(2) 0.057(2) 0.0461(19) -0.0032(16) 0.0352(18) -0.0035(17)
O12 0.050(2) 0.052(2) 0.051(2) -0.0054(16) 0.0325(19) -0.0016(16)
O13 0.062(2) 0.050(2) 0.0434(19) -0.0027(16) 0.0348(19) -0.0095(17)
O14 0.053(2) 0.053(2) 0.054(2) -0.0100(17) 0.0342(19) -0.0007(17)
O15 0.057(2) 0.071(3) 0.044(2) 0.0053(18) 0.034(2) 0.0004(19)
O16 0.057(2) 0.073(3) 0.048(2) -0.0008(18) 0.037(2) 0.0038(19)
O17 0.070(2) 0.054(2) 0.057(2) -0.0112(17) 0.050(2) -0.0096(18)
O18 0.067(2) 0.054(2) 0.058(2) -0.0115(17) 0.049(2) -0.0124(18)
O19 0.052(2) 0.068(2) 0.049(2) 0.0000(18) 0.0354(19) 0.0024(18)
O20 0.057(2) 0.064(2) 0.0445(19) 0.0056(17) 0.0356(19) 0.0067(18)
O21 0.055(2) 0.055(2) 0.0417(19) 0.0015(16) 0.0297(18) -0.0049(17)
O22 0.059(2) 0.061(2) 0.057(2) -0.0131(18) 0.041(2) -0.0005(18)
O23 0.077(3) 0.054(2) 0.055(2) 0.0020(17) 0.051(2) 0.0008(19)
O24 0.093(3) 0.054(2) 0.070(2) -0.0040(18) 0.069(3) -0.004(2)
O25 0.059(2) 0.090(3) 0.044(2) 0.009(2) 0.031(2) -0.001(2)
O26 0.050(2) 0.071(3) 0.039(2) 0.0084(17) 0.0238(19) 0.004(2)
O27 0.066(2) 0.076(3) 0.057(2) 0.006(2) 0.048(2) 0.007(2)
O28 0.075(3) 0.056(2) 0.057(2) -0.0092(18) 0.050(2) -0.0119(19)
O29 0.062(2) 0.065(2) 0.048(2) 0.0003(18) 0.033(2) -0.013(2)
O30 0.061(2) 0.068(2) 0.043(2) 0.0028(17) 0.0347(19) 0.0046(19)
N1 0.061(3) 0.039(2) 0.050(2) -0.0020(18) 0.042(2) -0.0021(19)
O31 0.058(2) 0.088(3) 0.041(2) 0.004(2) 0.0284(19) -0.016(2)
N2 0.056(2) 0.045(2) 0.043(2) -0.0060(18) 0.035(2) -0.0059(19)
N3 0.062(3) 0.046(2) 0.039(2) -0.0038(18) 0.034(2) -0.004(2)
N4 0.048(2) 0.051(2) 0.042(2) -0.0001(19) 0.029(2) -0.001(2)
O32 0.097(3) 0.056(2) 0.062(2) 0.0010(19) 0.064(2) 0.005(2)
N5 0.051(2) 0.046(2) 0.043(2) 0.0054(19) 0.030(2) 0.0038(19)
N6 0.066(3) 0.042(2) 0.045(2) -0.0021(18) 0.040(2) -0.004(2)
N7 0.058(3) 0.053(3) 0.048(2) 0.000(2) 0.034(2) 0.004(2)
O33 0.085(3) 0.094(3) 0.061(2) -0.006(2) 0.055(3) -0.005(2)
O34 0.125(4) 0.073(3) 0.070(3) -0.014(2) 0.074(3) -0.021(3)
O35 0.125(4) 0.077(3) 0.085(3) -0.007(2) 0.084(3) -0.007(3)
O36 0.100(4) 0.106(4) 0.098(4) 0.011(3) 0.082(3) 0.001(3)
N8 0.053(3) 0.060(3) 0.039(2) 0.008(2) 0.026(2) 0.008(2)
O37 0.092(3) 0.103(4) 0.088(3) 0.024(3) 0.069(3) 0.012(3)
C1 0.061(3) 0.045(3) 0.051(3) -0.006(2) 0.043(3) -0.003(2)
C2 0.061(3) 0.052(3) 0.050(3) -0.003(2) 0.040(3) 0.003(3)
C3 0.063(3) 0.050(3) 0.047(3) 0.000(2) 0.041(3) -0.003(2)
C4 0.061(3) 0.046(3) 0.047(3) -0.002(2) 0.041(3) 0.001(2)
C5 0.052(3) 0.049(3) 0.047(3) -0.001(2) 0.031(3) -0.007(2)
C6 0.062(3) 0.056(3) 0.047(3) -0.002(2) 0.039(3) -0.008(3)
C7 0.053(3) 0.054(3) 0.044(3) -0.005(2) 0.036(3) -0.005(2)
C8 0.050(3) 0.048(3) 0.054(3) -0.008(2) 0.033(3) -0.002(2)
C9 0.069(3) 0.049(3) 0.049(3) 0.002(2) 0.047(3) 0.002(3)
C10 0.053(3) 0.046(3) 0.046(3) 0.002(2) 0.035(3) 0.003(2)
C11 0.063(4) 0.060(3) 0.044(3) 0.000(3) 0.037(3) -0.006(3)
O38 0.088(4) 0.107(4) 0.124(5) -0.016(3) 0.080(4) -0.004(3)
C12 0.055(3) 0.054(3) 0.049(3) 0.004(2) 0.036(3) 0.006(3)
C13 0.062(3) 0.052(3) 0.040(3) -0.004(2) 0.031(3) 0.001(3)
C14 0.055(4) 0.065(4) 0.043(3) 0.002(3) 0.030(3) -0.005(3)
C15 0.055(3) 0.061(3) 0.050(3) -0.001(3) 0.037(3) 0.004(3)
C16 0.074(4) 0.043(3) 0.059(3) 0.005(2) 0.051(3) 0.001(3)
C17 0.072(4) 0.049(3) 0.050(3) 0.004(2) 0.048(3) -0.005(3)
C18 0.056(3) 0.051(3) 0.042(3) 0.002(2) 0.030(3) -0.009(3)
C19 0.055(3) 0.053(3) 0.050(3) 0.004(3) 0.032(3) 0.000(3)
C20 0.059(3) 0.047(3) 0.046(3) -0.005(2) 0.037(3) -0.003(2)
C21 0.063(4) 0.056(3) 0.049(3) 0.002(3) 0.040(3) 0.000(3)
C22 0.069(4) 0.049(3) 0.052(3) -0.002(2) 0.041(3) 0.005(3)
C23 0.062(4) 0.061(4) 0.050(3) 0.001(3) 0.028(3) -0.005(3)
C24 0.066(3) 0.046(3) 0.051(3) -0.003(2) 0.043(3) 0.000(3)
C25 0.050(3) 0.041(3) 0.057(3) 0.004(2) 0.033(3) 0.002(2)
C26 0.058(3) 0.044(3) 0.052(3) -0.001(2) 0.038(3) -0.003(2)
C27 0.050(3) 0.054(3) 0.047(3) -0.002(2) 0.033(3) 0.000(2)
C28 0.046(3) 0.052(3) 0.049(3) -0.009(2) 0.029(3) -0.002(2)
C29 0.068(4) 0.069(4) 0.053(3) -0.001(3) 0.042(3) 0.000(3)
C30 0.070(4) 0.051(3) 0.045(3) 0.002(2) 0.040(3) 0.005(3)
C31 0.062(3) 0.058(3) 0.038(3) -0.001(2) 0.033(3) -0.004(3)
C32 0.058(3) 0.041(3) 0.041(3) -0.008(2) 0.031(3) -0.005(2)
C33 0.076(4) 0.048(3) 0.065(4) 0.002(3) 0.050(3) 0.003(3)
O39 0.126(4) 0.100(4) 0.156(5) -0.025(4) 0.121(5) -0.023(3)
C34 0.055(3) 0.063(3) 0.049(3) -0.009(3) 0.037(3) -0.012(3)
C35 0.052(3) 0.053(3) 0.042(3) -0.002(2) 0.031(3) -0.001(2)
C36 0.053(3) 0.057(3) 0.055(3) 0.000(3) 0.032(3) -0.001(3)
C37 0.059(3) 0.050(3) 0.054(3) 0.003(3) 0.039(3) 0.003(3)
C38 0.061(3) 0.053(3) 0.042(3) -0.003(2) 0.031(3) -0.004(3)
C39 0.062(4) 0.068(4) 0.039(3) 0.002(3) 0.032(3) -0.005(3)
C40 0.057(3) 0.058(3) 0.041(3) 0.001(2) 0.028(3) 0.003(3)
C41 0.074(4) 0.057(3) 0.047(3) 0.001(3) 0.039(3) -0.014(3)
C42 0.122(4) 0.085(3) 0.124(3) -0.035(3) 0.099(3) -0.017(3)
C43 0.048(3) 0.056(3) 0.052(3) -0.003(3) 0.027(3) 0.005(3)
C44 0.060(3) 0.068(4) 0.041(3) -0.004(3) 0.033(3) -0.011(3)
C45 0.061(3) 0.048(3) 0.052(3) -0.007(2) 0.043(3) -0.003(3)
C46 0.048(3) 0.051(3) 0.051(3) -0.008(3) 0.029(3) -0.003(2)
C47 0.059(3) 0.049(3) 0.057(3) -0.003(2) 0.041(3) -0.003(3)
C48 0.056(3) 0.050(3) 0.065(4) 0.000(3) 0.036(3) 0.000(3)
O40 0.110(4) 0.168(6) 0.075(3) 0.015(4) 0.066(4) 0.029(4)
C49 0.060(3) 0.063(4) 0.054(3) -0.011(3) 0.037(3) 0.003(3)
C50 0.071(4) 0.054(3) 0.050(3) 0.006(3) 0.041(3) 0.008(3)
C51 0.057(4) 0.056(3) 0.059(4) 0.000(3) 0.036(3) 0.000(3)
C52 0.075(4) 0.060(4) 0.045(3) -0.001(3) 0.033(3) 0.006(3)
C53 0.056(3) 0.061(3) 0.049(3) 0.009(3) 0.033(3) 0.006(3)
C54 0.055(3) 0.079(4) 0.041(3) 0.010(3) 0.026(3) -0.003(3)
C55 0.065(4) 0.057(3) 0.063(3) -0.004(3) 0.048(3) -0.007(3)
C56 0.055(4) 0.065(4) 0.064(4) 0.004(3) 0.037(3) 0.001(3)
C57 0.066(4) 0.062(4) 0.046(3) -0.009(3) 0.030(3) -0.001(3)
C58 0.072(4) 0.068(4) 0.048(3) -0.004(3) 0.027(3) -0.015(3)
C59 0.059(3) 0.049(3) 0.057(3) 0.005(3) 0.039(3) 0.001(3)
C60 0.059(3) 0.051(3) 0.042(3) 0.009(2) 0.033(3) 0.007(3)
C61 0.063(4) 0.059(3) 0.066(4) -0.003(3) 0.043(3) -0.001(3)
C62 0.070(4) 0.051(3) 0.047(3) 0.000(2) 0.038(3) 0.000(3)
C63 0.049(3) 0.061(3) 0.049(3) 0.000(3) 0.028(3) -0.001(3)
C64 0.068(4) 0.060(3) 0.045(3) -0.003(3) 0.032(3) -0.002(3)
C65 0.065(4) 0.066(4) 0.068(4) -0.022(3) 0.051(3) -0.013(3)
C66 0.057(4) 0.073(4) 0.062(4) 0.005(3) 0.042(3) 0.005(3)
C67 0.065(4) 0.073(4) 0.062(4) -0.008(3) 0.047(3) -0.011(3)
C68 0.125(4) 0.078(3) 0.109(3) -0.033(2) 0.092(3) -0.019(2)
C69 0.064(4) 0.050(3) 0.065(4) 0.010(3) 0.036(3) 0.002(3)
C70 0.058(4) 0.086(5) 0.063(4) -0.020(3) 0.037(3) -0.002(3)
C71 0.052(3) 0.056(3) 0.051(3) 0.012(3) 0.025(3) -0.001(3)
C72 0.069(4) 0.059(4) 0.045(3) -0.001(3) 0.028(3) 0.001(3)
C73 0.070(4) 0.064(4) 0.049(3) 0.005(3) 0.037(3) 0.009(3)
C74 0.057(4) 0.052(3) 0.064(4) -0.004(3) 0.039(3) 0.001(3)
C75 0.055(4) 0.078(4) 0.065(4) -0.023(3) 0.042(3) -0.005(3)
C76 0.063(4) 0.049(3) 0.057(3) 0.003(3) 0.035(3) -0.004(3)
C77 0.068(4) 0.083(5) 0.061(4) 0.006(3) 0.043(4) 0.010(3)
C78 0.061(4) 0.104(5) 0.050(3) 0.011(3) 0.038(3) -0.008(4)
C79 0.063(4) 0.065(3) 0.058(3) -0.002(3) 0.046(3) -0.007(3)
C80 0.070(4) 0.071(4) 0.075(4) -0.012(3) 0.055(4) -0.019(3)
C81 0.057(4) 0.063(4) 0.083(5) -0.022(4) 0.045(4) -0.005(3)
C82 0.110(5) 0.068(4) 0.076(4) 0.007(3) 0.078(4) 0.012(4)
C83 0.060(4) 0.079(4) 0.072(4) 0.001(3) 0.050(3) -0.010(3)
C84 0.131(4) 0.088(3) 0.108(3) -0.013(3) 0.074(3) 0.027(3)
C85 0.097(5) 0.076(4) 0.058(4) 0.005(3) 0.062(4) 0.008(4)
C86 0.068(4) 0.094(5) 0.048(3) 0.005(3) 0.036(3) -0.015(4)
C87 0.100(5) 0.071(4) 0.071(4) -0.011(3) 0.065(4) 0.006(4)
C88 0.079(3) 0.129(4) 0.118(3) -0.002(3) 0.079(3) -0.024(3)
C89 0.060(4) 0.057(3) 0.062(4) -0.001(3) 0.037(3) -0.003(3)
C90 0.102(5) 0.077(4) 0.056(2) -0.007(3) 0.041(3) 0.008(3)
C91 0.069(4) 0.053(3) 0.074(4) 0.000(3) 0.047(4) -0.004(3)
C92 0.108(5) 0.089(5) 0.060(4) 0.005(3) 0.066(4) 0.015(4)
C93 0.080(5) 0.052(4) 0.097(5) -0.015(3) 0.061(5) -0.014(3)
C94 0.089(5) 0.067(4) 0.055(3) 0.004(3) 0.053(4) 0.010(3)
C95 0.074(4) 0.056(3) 0.051(3) -0.009(3) 0.035(3) 0.002(3)
C96 0.063(4) 0.114(6) 0.051(4) 0.007(4) 0.033(3) -0.018(4)
C97 0.067(4) 0.064(4) 0.066(4) 0.013(3) 0.034(4) -0.001(3)
C98 0.082(4) 0.060(3) 0.065(4) -0.005(3) 0.058(4) 0.002(3)
C99 0.074(5) 0.083(5) 0.066(5) -0.002(4) 0.039(4) -0.027(4)
C100 0.062(4) 0.097(5) 0.051(3) -0.005(3) 0.034(3) -0.029(4)
C101 0.098(5) 0.087(5) 0.063(4) -0.002(4) 0.062(4) 0.006(4)
C102 0.068(4) 0.062(4) 0.066(4) 0.002(3) 0.046(4) -0.003(3)
C103 0.062(4) 0.112(6) 0.054(4) 0.016(4) 0.029(4) -0.021(4)
C104 0.067(4) 0.077(4) 0.045(3) 0.005(3) 0.035(3) 0.004(3)
C105 0.071(3) 0.093(3) 0.086(3) 0.007(3) 0.049(3) 0.026(3)
C106 0.081(3) 0.131(4) 0.121(3) -0.001(3) 0.076(3) -0.025(3)
C107 0.124(4) 0.087(3) 0.127(3) -0.036(3) 0.096(3) -0.017(2)
C108 0.070(4) 0.093(5) 0.094(5) -0.038(4) 0.055(4) -0.006(4)
C109 0.118(6) 0.078(5) 0.062(4) 0.009(3) 0.065(5) 0.013(4)
C110 0.091(5) 0.089(5) 0.057(4) 0.013(4) 0.050(4) 0.015(4)
C111 0.079(5) 0.121(6) 0.054(4) -0.002(4) 0.040(4) -0.039(4)
C112 0.062(4) 0.080(4) 0.068(4) -0.022(3) 0.047(3) -0.005(3)
C113 0.076(5) 0.097(5) 0.082(5) -0.029(4) 0.055(4) 0.005(4)
C114 0.108(5) 0.082(5) 0.070(4) -0.011(4) 0.071(4) -0.002(4)
C115 0.107(5) 0.063(4) 0.072(4) -0.001(3) 0.074(4) 0.006(3)
C116 0.083(5) 0.055(4) 0.123(7) -0.032(4) 0.069(5) -0.018(4)
C117 0.078(5) 0.107(6) 0.053(4) 0.001(4) 0.042(4) -0.026(4)
C118 0.078(3) 0.113(3) 0.124(4) -0.004(3) 0.069(3) -0.018(3)
C119 0.085(5) 0.062(4) 0.132(7) 0.000(4) 0.081(5) -0.012(4)
N9 0.083(5) 0.135(7) 0.113(6) -0.003(5) 0.064(5) 0.008(5)
C120 0.075(5) 0.118(6) 0.054(4) 0.008(4) 0.039(4) -0.029(4)
C121 0.067(5) 0.132(7) 0.101(6) -0.056(5) 0.054(5) -0.001(4)
C122 0.165(6) 0.195(7) 0.132(5) 0.072(5) 0.101(5) -0.019(5)
C123 0.089(6) 0.095(6) 0.085(5) 0.000(5) 0.047(5) -0.034(5)
C124 0.097(4) 0.320(10) 0.156(6) 0.118(7) 0.088(5) 0.100(5)
C125 0.086(6) 0.143(8) 0.052(4) 0.000(5) 0.033(4) 0.019(5)
C126 0.177(7) 0.161(6) 0.100(4) -0.005(4) 0.115(5) 0.013(5)
C127 0.128(3) 0.080(3) 0.112(3) -0.033(2) 0.087(3) -0.019(2)
C128 0.122(7) 0.102(6) 0.084(5) 0.039(5) 0.069(6) 0.023(5)
C129 0.105(6) 0.076(5) 0.078(5) 0.025(4) 0.050(5) 0.012(5)
C130 0.118(3) 0.214(5) 0.126(3) -0.022(3) 0.086(3) -0.027(3)
C131 0.134(4) 0.090(3) 0.111(3) -0.014(2) 0.070(3) 0.027(3)
O41 0.217(10) 0.092(5) 0.223(10) -0.035(6) 0.146(9) -0.027(6)
C132 0.100(6) 0.100(6) 0.098(6) -0.018(5) 0.065(6) -0.025(5)
C133 0.098(6) 0.084(5) 0.100(6) 0.035(5) 0.040(5) -0.014(5)
C134 0.082(5) 0.122(7) 0.053(4) 0.018(4) 0.033(4) 0.018(5)
C135 0.115(7) 0.121(8) 0.093(6) 0.020(6) 0.065(6) 0.001(6)
C136 0.119(3) 0.214(5) 0.127(3) -0.022(3) 0.084(3) -0.027(3)
C137 0.146(9) 0.089(6) 0.157(10) 0.041(6) 0.116(9) 0.017(6)
N10 0.143(8) 0.186(10) 0.071(5) 0.017(6) 0.039(6) -0.051(7)
C138 0.081(3) 0.115(3) 0.127(4) -0.004(3) 0.065(3) -0.018(3)
C139 0.096(7) 0.119(8) 0.111(7) -0.003(6) 0.065(6) 0.010(6)
C140 0.123(5) 0.158(6) 0.078(4) 0.048(4) 0.067(4) 0.053(5)
C141 0.087(6) 0.138(9) 0.098(6) 0.015(6) 0.057(6) 0.028(6)
C142 0.127(8) 0.134(8) 0.079(6) -0.003(6) 0.065(6) -0.035(7)
C143 0.122(8) 0.104(7) 0.108(8) 0.025(6) 0.064(7) -0.013(6)
C144 0.115(7) 0.107(7) 0.104(7) -0.009(6) 0.075(6) -0.004(6)
C145 0.171(11) 0.114(8) 0.121(8) -0.015(6) 0.111(9) -0.038(7)
C146 0.166(6) 0.194(7) 0.135(5) 0.071(5) 0.096(5) -0.017(5)
C147 0.130(4) 0.083(3) 0.118(4) -0.032(3) 0.083(3) -0.020(3)
C148 0.122(3) 0.215(5) 0.130(3) -0.022(3) 0.080(3) -0.027(3)
C149 0.137(9) 0.082(6) 0.151(10) -0.021(6) 0.101(9) -0.009(6)
C150 0.135(4) 0.089(3) 0.110(4) -0.014(3) 0.071(3) 0.025(3)
C151 0.228(8) 0.109(4) 0.384(12) -0.117(6) 0.246(9) -0.087(5)
C152 0.130(4) 0.089(3) 0.132(4) -0.038(3) 0.091(3) -0.017(3)
C153 0.084(3) 0.132(4) 0.129(4) -0.001(3) 0.070(3) -0.027(3)
C154 0.081(7) 0.082(6) 0.214(13) 0.030(7) 0.051(8) -0.009(5)
C155 0.119(3) 0.214(5) 0.127(3) -0.022(3) 0.084(3) -0.028(3)
C156 0.133(4) 0.093(3) 0.132(4) -0.034(3) 0.085(3) -0.019(3)
C157 0.101(7) 0.171(11) 0.108(8) 0.067(8) 0.043(7) 0.020(7)
C158 0.088(3) 0.135(4) 0.127(4) 0.004(3) 0.066(3) -0.027(3)
C159 0.247(15) 0.165(11) 0.123(9) -0.038(8) 0.123(11) -0.132(11)
C160 0.083(3) 0.137(4) 0.128(4) -0.003(3) 0.074(3) -0.024(3)
C161 0.136(4) 0.080(3) 0.122(4) -0.030(3) 0.074(3) -0.018(3)
O42 0.185(10) 0.203(11) 0.261(14) 0.087(10) 0.091(10) -0.044(9)
N11 0.121(3) 0.215(5) 0.130(3) -0.022(3) 0.080(3) -0.028(3)
C162 0.130(4) 0.089(3) 0.136(4) -0.036(3) 0.088(3) -0.016(3)
C163 0.084(3) 0.114(4) 0.132(4) -0.008(3) 0.058(3) -0.017(3)
C164 0.091(7) 0.174(12) 0.149(10) 0.031(9) 0.065(8) 0.048(7)
C165 0.136(4) 0.086(3) 0.119(4) -0.034(3) 0.077(3) -0.022(3)
C166 0.172(6) 0.194(7) 0.135(5) 0.068(5) 0.094(5) -0.017(6)
C167 0.103(5) 0.321(10) 0.161(6) 0.120(7) 0.080(5) 0.096(6)
C168 0.072(3) 0.094(3) 0.087(3) 0.007(3) 0.048(3) 0.025(3)
C169 0.232(8) 0.110(5) 0.387(12) -0.114(6) 0.241(9) -0.086(5)
C170 0.072(3) 0.094(3) 0.087(3) 0.008(3) 0.048(3) 0.026(3)
C171 0.145(4) 0.095(3) 0.119(4) -0.013(3) 0.055(3) 0.030(3)
C172 0.103(5) 0.320(10) 0.160(6) 0.114(7) 0.080(5) 0.103(6)
C173 0.125(4) 0.214(5) 0.134(4) -0.023(4) 0.075(3) -0.029(4)
C174 0.101(4) 0.322(10) 0.157(6) 0.120(7) 0.085(5) 0.099(6)
C175 0.139(4) 0.097(3) 0.123(4) -0.014(3) 0.065(3) 0.026(3)
O43 0.131(3) 0.222(5) 0.140(4) -0.019(4) 0.065(3) -0.024(4)
C176 0.089(3) 0.122(4) 0.138(4) -0.006(3) 0.055(3) -0.019(3)
C177 0.170(6) 0.199(7) 0.138(5) 0.072(5) 0.097(5) -0.015(6)
C178 0.089(3) 0.120(4) 0.134(4) 0.001(3) 0.053(3) -0.021(3)
C179 0.178(7) 0.162(6) 0.101(4) -0.007(5) 0.113(5) 0.015(5)
C180 0.231(8) 0.112(5) 0.385(12) -0.115(6) 0.242(9) -0.089(5)
C181 0.178(7) 0.162(6) 0.102(4) -0.005(5) 0.112(5) 0.012(5)
C182 0.178(7) 0.161(6) 0.102(4) -0.003(4) 0.111(5) 0.012(5)
C183 0.230(8) 0.111(5) 0.385(12) -0.117(6) 0.244(9) -0.089(5)
C184 0.073(3) 0.094(3) 0.088(3) 0.006(3) 0.047(3) 0.027(3)
C185 0.072(3) 0.094(3) 0.087(3) 0.008(3) 0.048(3) 0.026(3)
C186 0.073(3) 0.094(3) 0.087(3) 0.007(3) 0.048(3) 0.026(3)
C187 0.071(3) 0.094(3) 0.086(3) 0.007(3) 0.049(3) 0.025(3)
C188 0.178(7) 0.162(6) 0.101(4) -0.005(5) 0.113(5) 0.012(5)
C189 0.178(7) 0.162(6) 0.101(4) -0.005(5) 0.114(5) 0.012(5)
C190 0.177(7) 0.162(6) 0.102(4) -0.005(5) 0.113(5) 0.013(5)
C191 0.124(5) 0.159(6) 0.079(4) 0.048(4) 0.066(4) 0.053(5)
C192 0.124(5) 0.159(6) 0.080(4) 0.048(4) 0.064(4) 0.053(5)
C193 0.124(5) 0.159(6) 0.080(4) 0.048(4) 0.065(4) 0.053(5)
C194 0.124(5) 0.159(6) 0.080(4) 0.048(4) 0.065(4) 0.053(5)
C195 0.123(5) 0.159(6) 0.079(4) 0.047(4) 0.066(4) 0.053(5)
C196 0.123(5) 0.159(6) 0.080(4) 0.048(4) 0.065(4) 0.053(5)
C197 0.149(5) 0.152(5) 0.065(2) -0.039(3) 0.043(2) -0.012(3)
C198 0.149(5) 0.153(5) 0.063(3) -0.041(3) 0.037(3) -0.009(4)
C199 0.160(5) 0.161(5) 0.060(3) -0.050(3) 0.043(3) -0.005(4)
C200 0.150(5) 0.153(5) 0.071(3) -0.040(3) 0.035(3) -0.024(4)
C201 0.192(7) 0.273(10) 0.132(6) -0.025(7) 0.131(5) -0.014(8)
N12 0.197(7) 0.277(10) 0.155(6) -0.044(6) 0.121(6) -0.024(7)
C202 0.186(7) 0.273(10) 0.130(6) -0.024(7) 0.130(6) -0.012(7)
C203 0.187(8) 0.287(10) 0.146(7) -0.036(7) 0.114(6) -0.010(7)
C204 0.192(8) 0.270(10) 0.133(6) -0.033(6) 0.124(6) -0.007(7)
O44 0.239(10) 0.384(15) 0.175(8) -0.031(9) 0.077(7) 0.025(10)
C205 0.231(13) 0.305(13) 0.188(11) -0.076(9) 0.146(10) -0.073(11)
C206 0.102(5) 0.139(6) 0.151(5) -0.056(5) 0.079(4) 0.009(4)
C207 0.102(5) 0.138(6) 0.151(5) -0.056(5) 0.079(4) 0.009(4)
C208 0.103(5) 0.141(6) 0.151(6) -0.055(5) 0.079(4) 0.010(4)
C209 0.103(5) 0.140(6) 0.151(5) -0.057(5) 0.078(4) 0.009(4)
C210 0.102(5) 0.139(6) 0.151(6) -0.056(5) 0.079(4) 0.009(4)
C211 0.103(5) 0.140(6) 0.151(5) -0.056(5) 0.079(4) 0.010(4)
C212 0.103(5) 0.139(6) 0.151(6) -0.056(5) 0.079(4) 0.009(4)

loop_
_atom_type_symbol
_atom_type_description
_atom_type_scat_dispersion_real
_atom_type_scat_dispersion_imag
_atom_type_scat_source
C C 0.0181 0.0091 'International Tables Vol C Tables 4.2.6.8 and 6.1.1.4'
H H 0.0000 0.0000 'International Tables Vol C Tables 4.2.6.8 and 6.1.1.4'
Cl Cl 0.3639 0.7018 'International Tables Vol C Tables 4.2.6.8 and 6.1.1.4'
Co Co -2.3653 3.6143 'International Tables Vol C Tables 4.2.6.8 and 6.1.1.4'
N N 0.0311 0.0180 'International Tables Vol C Tables 4.2.6.8 and 6.1.1.4'
O O 0.0492 0.0322 'International Tables Vol C Tables 4.2.6.8 and 6.1.1.4'
S S 0.3331 0.5567 'International Tables Vol C Tables 4.2.6.8 and 6.1.1.4'

loop_
_geom_angle_atom_site_label_1
_geom_angle_atom_site_label_2
_geom_angle_atom_site_label_3
_geom_angle
_geom_angle_site_symmetry_1
_geom_angle_site_symmetry_3
_geom_angle_publ_flag
O6 Co1 S3 80.92(11) . . ?
O6 Co1 O10 84.12(15) . . ?
O6 Co1 N2 81.47(15) . 2_655 ?
O10 Co1 S3 81.38(11) . . ?
O10 Co1 N2 161.89(15) . 2_655 ?
O20 Co1 S3 99.53(12) . . ?
O20 Co1 O6 169.91(16) . . ?
O20 Co1 O10 85.99(15) . . ?
O20 Co1 N2 107.85(16) . 2_655 ?
N2 Co1 S3 106.94(13) 2_655 . ?
S6 Co2 Cl1 155.47(6) . . ?
O1 Co2 Cl1 83.67(10) . . ?
O1 Co2 S6 80.08(10) . . ?
O1 Co2 O13 85.05(15) . . ?
O1 Co2 N3 80.51(16) . 2_655 ?
O13 Co2 Cl1 80.39(11) . . ?
O13 Co2 S6 80.01(11) . . ?
O13 Co2 N3 162.34(17) . 2_655 ?
O30 Co2 Cl1 91.34(12) . . ?
O30 Co2 S6 101.59(12) . . ?
O30 Co2 O1 169.74(18) . . ?
O30 Co2 O13 85.28(16) . . ?
O30 Co2 N3 108.34(17) . 2_655 ?
N3 Co2 Cl1 87.92(13) 2_655 . ?
N3 Co2 S6 107.21(13) 2_655 . ?
S2 Co3 Cl1 156.16(6) . . ?
O1 Co3 Cl1 83.30(10) . . ?
O1 Co3 S2 80.95(10) . . ?
O1 Co3 O11 84.47(15) . . ?
O1 Co3 N6 80.81(16) . 2_655 ?
O8 Co3 Cl1 91.81(11) . . ?
O8 Co3 S2 100.82(12) . . ?
O8 Co3 O1 170.04(16) . . ?
O8 Co3 O11 86.16(15) . . ?
O8 Co3 N6 107.72(16) . 2_655 ?
O11 Co3 Cl1 80.36(11) . . ?
O11 Co3 S2 80.41(11) . . ?
O11 Co3 N6 161.88(16) . 2_655 ?
N6 Co3 Cl1 87.46(12) 2_655 . ?
N6 Co3 S2 107.43(12) 2_655 . ?
S7 Co4 Cl3 155.91(6) . . ?
O3 Co4 Cl3 83.30(11) . . ?
O3 Co4 S7 80.70(11) . . ?
O3 Co4 O12 83.95(15) . . ?
O3 Co4 N5 81.68(16) . 2_655 ?
O12 Co4 Cl3 79.96(11) . . ?
O12 Co4 S7 80.54(11) . . ?
O12 Co4 N5 161.94(16) . 2_655 ?
O18 Co4 Cl3 92.54(12) . . ?
O18 Co4 S7 100.23(12) . . ?
O18 Co4 O3 170.04(17) . . ?
O18 Co4 O12 86.42(15) . . ?
O18 Co4 N5 107.24(16) . 2_655 ?
N5 Co4 Cl3 87.52(13) 2_655 . ?
N5 Co4 S7 107.72(13) 2_655 . ?
S5 Co5 Cl3 156.24(6) . . ?
O3 Co5 Cl3 83.67(11) . . ?
O3 Co5 S5 80.59(11) . . ?
O3 Co5 O14 84.28(15) . . ?
O3 Co5 N4 81.03(16) . 2_655 ?
O14 Co5 Cl3 80.09(11) . . ?
O14 Co5 S5 80.72(12) . . ?
O14 Co5 N4 162.05(16) . 2_655 ?
O19 Co5 Cl3 92.59(12) . . ?
O19 Co5 S5 99.62(12) . . ?
O19 Co5 O3 169.25(17) . . ?
O19 Co5 O14 85.14(15) . . ?
O19 Co5 N4 108.99(17) . 2_655 ?
N4 Co5 Cl3 88.06(13) 2_655 . ?
N4 Co5 S5 106.81(13) 2_655 . ?
S9 Co6 Cl1 158.04(6) . . ?
O2 Co6 Cl1 95.78(12) . . ?
O2 Co6 S9 101.07(12) . . ?
O2 Co6 O9 171.27(15) . . ?
O2 Co6 O11 93.02(15) . . ?
O2 Co6 O34 85.66(16) . . ?
O9 Co6 Cl1 82.41(12) . . ?
O9 Co6 S9 82.93(12) . . ?
O9 Co6 O11 95.29(15) . . ?
O9 Co6 O34 85.92(16) . . ?
O11 Co6 Cl1 84.19(12) . . ?
O11 Co6 S9 80.99(12) . . ?
O11 Co6 O34 177.1(2) . . ?
O34 Co6 Cl1 93.41(16) . . ?
O34 Co6 S9 101.75(17) . . ?
S1 Co7 Cl2 157.23(6) . . ?
O6 Co7 Cl2 83.65(11) . . ?
O6 Co7 S1 81.09(11) . . ?
O6 Co7 O7 83.84(14) . . ?
O6 Co7 N1 80.54(15) . 2_655 ?
O7 Co7 Cl2 80.58(12) . . ?
O7 Co7 S1 81.07(12) . . ?
O7 Co7 N1 161.36(15) . 2_655 ?
O23 Co7 Cl2 92.91(13) . . ?
O23 Co7 S1 99.08(12) . . ?
O23 Co7 O6 169.50(16) . . ?
O23 Co7 O7 85.82(15) . . ?
O23 Co7 N1 109.29(16) . 2_655 ?
N1 Co7 Cl2 87.62(13) 2_655 . ?
N1 Co7 S1 106.30(13) 2_655 . ?
S4 Co8 Cl4 156.68(6) . . ?
O4 Co8 S4 81.55(12) . . ?
O4 Co8 Cl4 83.20(12) . . ?
O4 Co8 O21 83.29(16) . . ?
O4 Co8 N8 80.93(17) . 2_655 ?
O21 Co8 S4 80.85(12) . . ?
O21 Co8 Cl4 79.93(12) . . ?
O21 Co8 N8 161.23(17) . 2_655 ?
O28 Co8 S4 97.62(13) . . ?
O28 Co8 Cl4 94.29(13) . . ?
O28 Co8 O4 169.81(18) . . ?
O28 Co8 O21 86.55(15) . . ?
O28 Co8 N8 108.92(17) . 2_655 ?
N8 Co8 S4 106.66(15) 2_655 . ?
N8 Co8 Cl4 88.14(15) 2_655 . ?
S11 Co9 Cl1 157.25(6) . . ?
O9 Co9 Cl1 83.02(11) . . ?
O9 Co9 S11 81.54(12) . . ?
O9 Co9 O13 95.75(16) . . ?
O9 Co9 O15 172.05(16) . . ?
O9 Co9 O33 87.01(17) . . ?
O13 Co9 Cl1 84.37(11) . . ?
O13 Co9 S11 80.68(12) . . ?
O13 Co9 O15 91.82(16) . . ?
O13 Co9 O33 176.68(18) . . ?
O15 Co9 Cl1 95.34(13) . . ?
O15 Co9 S11 102.15(13) . . ?
O15 Co9 O33 85.34(18) . . ?
O33 Co9 Cl1 94.15(14) . . ?
O33 Co9 S11 101.60(14) . . ?
S8 Co10 Cl4 156.26(6) . . ?
O4 Co10 Cl4 83.24(12) . . ?
O4 Co10 S8 80.53(11) . . ?
O4 Co10 O29 84.72(17) . . ?
O4 Co10 N7 80.85(17) . 2_655 ?
O26 Co10 Cl4 92.59(13) . . ?
O26 Co10 S8 100.64(13) . . ?
O26 Co10 O4 170.35(19) . . ?
O26 Co10 O29 85.99(17) . . ?
O26 Co10 N7 107.80(18) . 2_655 ?
O29 Co10 Cl4 79.94(13) . . ?
O29 Co10 S8 81.41(13) . . ?
O29 Co10 N7 162.29(17) . 2_655 ?
N7 Co10 Cl4 88.19(14) 2_655 . ?
N7 Co10 S8 106.08(15) 2_655 . ?
S14 Co11 Cl2 157.23(7) . . ?
O10 Co11 Cl2 84.55(11) . . ?
O10 Co11 S14 79.93(11) . . ?
O10 Co11 O27 92.26(16) . . ?
O10 Co11 O36 177.02(17) . . ?
O27 Co11 Cl2 95.85(12) . . ?
O27 Co11 S14 101.28(12) . . ?
O27 Co11 O36 85.07(18) . . ?
O32 Co11 Cl2 83.03(12) . . ?
O32 Co11 S14 81.90(12) . . ?
O32 Co11 O10 95.18(17) . . ?
O32 Co11 O27 172.33(18) . . ?
O32 Co11 O36 87.45(19) . . ?
O36 Co11 Cl2 94.40(16) . . ?
O36 Co11 S14 101.86(16) . . ?
S10 Co12 Cl3 157.95(6) . . ?
O12 Co12 Cl3 84.31(12) . . ?
O12 Co12 S10 80.61(12) . . ?
O12 Co12 O35 177.96(17) . . ?
O17 Co12 Cl3 95.19(12) . . ?
O17 Co12 S10 101.53(12) . . ?
O17 Co12 O12 92.93(15) . . ?
O17 Co12 O35 85.13(17) . . ?
O22 Co12 Cl3 83.02(12) . . ?
O22 Co12 S10 82.24(12) . . ?
O22 Co12 O12 94.50(16) . . ?
O22 Co12 O17 172.13(17) . . ?
O22 Co12 O35 87.40(18) . . ?
O35 Co12 Cl3 95.20(16) . . ?
O35 Co12 S10 100.40(17) . . ?
S13 Co13 Cl4 157.48(7) . . ?
O5 Co13 Cl4 96.39(12) . . ?
O5 Co13 S13 100.43(12) . . ?
O5 Co13 O21 93.02(17) . . ?
O5 Co13 O38 84.7(2) . . ?
O21 Co13 Cl4 84.08(11) . . ?
O21 Co13 S13 80.21(12) . . ?
O21 Co13 O38 177.1(2) . . ?
O31 Co13 Cl4 83.71(12) . . ?
O31 Co13 S13 81.61(12) . . ?
O31 Co13 O5 172.2(2) . . ?
O31 Co13 O21 94.70(18) . . ?
O31 Co13 O38 87.6(2) . . ?
O38 Co13 Cl4 94.49(18) . . ?
O38 Co13 S13 101.84(19) . . ?
S15 Co14 Cl2 156.38(7) . . ?
O7 Co14 Cl2 84.19(11) . . ?
O7 Co14 S15 79.59(12) . . ?
O7 Co14 O24 92.65(16) . . ?
O7 Co14 O39 177.5(2) . . ?
O24 Co14 Cl2 94.89(12) . . ?
O24 Co14 S15 102.86(12) . . ?
O24 Co14 O39 85.6(2) . . ?
O32 Co14 Cl2 82.89(12) . . ?
O32 Co14 S15 81.86(12) . . ?
O32 Co14 O7 95.99(17) . . ?
O32 Co14 O24 170.80(19) . . ?
O32 Co14 O39 85.7(2) . . ?
O39 Co14 Cl2 94.25(19) . . ?
O39 Co14 S15 102.45(19) . . ?
S12 Co15 Cl3 156.76(6) . . ?
O14 Co15 Cl3 83.97(11) . . ?
O14 Co15 S12 80.32(12) . . ?
O14 Co15 O16 92.40(16) . . ?
O14 Co15 O37 176.46(19) . . ?
O16 Co15 Cl3 96.12(12) . . ?
O16 Co15 S12 101.52(12) . . ?
O16 Co15 O37 85.17(19) . . ?
O22 Co15 Cl3 82.92(11) . . ?
O22 Co15 S12 81.63(11) . . ?
O22 Co15 O14 95.37(16) . . ?
O22 Co15 O16 172.02(18) . . ?
O22 Co15 O37 86.99(19) . . ?
O37 Co15 Cl3 93.72(16) . . ?
O37 Co15 S12 102.67(17) . . ?
S16 Co16 Cl4 155.91(7) . . ?
O25 Co16 Cl4 95.73(14) . . ?
O25 Co16 S16 102.48(13) . . ?
O25 Co16 O40 84.5(2) . . ?
O29 Co16 Cl4 83.59(13) . . ?
O29 Co16 S16 80.16(14) . . ?
O29 Co16 O25 92.07(18) . . ?
O29 Co16 O31 96.79(18) . . ?
O29 Co16 O40 175.8(2) . . ?
O31 Co16 Cl4 82.79(13) . . ?
O31 Co16 S16 81.61(13) . . ?
O31 Co16 O25 170.8(2) . . ?
O31 Co16 O40 86.6(2) . . ?
O40 Co16 Cl4 94.3(2) . . ?
O40 Co16 S16 102.9(2) . . ?
Co2 Cl1 Co3 73.08(4) . . ?
Co6 Cl1 Co2 121.71(5) . . ?
Co6 Cl1 Co3 76.09(4) . . ?
Co9 Cl1 Co2 76.64(4) . . ?
Co9 Cl1 Co3 121.80(5) . . ?
Co9 Cl1 Co6 79.56(5) . . ?
Co11 Cl2 Co7 122.24(6) . . ?
Co11 Cl2 Co14 80.01(5) . . ?
Co14 Cl2 Co7 76.55(5) . . ?
Co5 Cl3 Co4 72.87(4) . . ?
Co12 Cl3 Co4 76.49(5) . . ?
Co12 Cl3 Co5 122.19(5) . . ?
Co15 Cl3 Co4 121.88(5) . . ?
Co15 Cl3 Co5 76.77(5) . . ?
Co15 Cl3 Co12 79.78(5) . . ?
C37 S1 Co7 94.77(19) . . ?
C37 S1 C50 103.7(3) . . ?
C50 S1 Co7 93.3(2) . . ?
C13 S2 Co3 94.07(17) . . ?
C20 S2 Co3 94.42(18) . . ?
C20 S2 C13 103.7(3) . . ?
C22 S3 Co1 92.9(2) . . ?
C22 S3 C47 104.5(3) . . ?
C47 S3 Co1 94.37(19) . . ?
C5 S4 Co8 93.6(2) . . ?
C5 S4 C40 105.7(3) . . ?
C40 S4 Co8 94.2(2) . . ?
Co10 Cl4 Co8 73.00(5) . . ?
Co13 Cl4 Co8 76.53(5) . . ?
Co13 Cl4 Co10 122.28(6) . . ?
Co13 Cl4 Co16 79.95(5) . . ?
Co16 Cl4 Co8 121.84(6) . . ?
Co16 Cl4 Co10 76.47(5) . . ?
C36 S5 Co5 94.7(2) . . ?
C43 S5 Co5 94.5(2) . . ?
C43 S5 C36 102.6(3) . . ?
C61 S6 Co2 94.4(2) . . ?
C61 S6 C62 102.6(3) . . ?
C62 S6 Co2 94.35(19) . . ?
C8 S7 Co4 92.9(2) . . ?
C8 S7 C63 105.8(3) . . ?
C63 S7 Co4 94.66(19) . . ?
C23 S8 Co10 94.5(2) . . ?
C23 S8 C64 102.3(3) . . ?
C64 S8 Co10 94.5(2) . . ?
C55 S9 Co6 94.3(2) . . ?
C55 S9 C79 102.7(3) . . ?
C79 S9 Co6 93.2(2) . . ?
C74 S10 Co12 92.8(2) . . ?
C74 S10 C75 103.2(3) . . ?
C75 S10 Co12 93.6(2) . . ?
C67 S11 Co9 94.0(2) . . ?
C67 S11 C91 101.3(3) . . ?
C91 S11 Co9 93.0(2) . . ?
C49 S12 Co15 94.4(2) . . ?
C49 S12 C112 103.2(3) . . ?
C112 S12 Co15 93.5(2) . . ?
C44 S13 Co13 93.2(2) . . ?
C86 S13 Co13 93.0(2) . . ?
C86 S13 C44 102.6(3) . . ?
C98 S14 Co11 93.6(2) . . ?
C98 S14 C115 101.1(3) . . ?
C115 S14 Co11 94.2(2) . . ?
C82 S15 Co14 92.5(2) . . ?
C94 S15 Co14 93.7(2) . . ?
C94 S15 C82 103.0(3) . . ?
C96 S16 Co16 93.5(2) . . ?
C100 S16 Co16 94.2(2) . . ?
C100 S16 C96 102.4(4) . . ?
Co2 O1 Co3 106.81(16) . . ?
C32 O1 Co2 125.1(3) . . ?
C32 O1 Co3 123.7(3) . . ?
C4 O2 Co6 127.3(3) . . ?
Co4 O3 Co5 106.76(16) . . ?
C25 O3 Co4 123.5(3) . . ?
C25 O3 Co5 124.2(3) . . ?
Co10 O4 Co8 107.16(17) . . ?
C38 O4 Co8 122.5(4) . . ?
C38 O4 Co10 124.6(3) . . ?
C11 O5 Co13 126.9(4) . . ?
Co1 O6 Co7 106.83(16) . . ?
C35 O6 Co1 123.6(3) . . ?
C35 O6 Co7 123.4(3) . . ?
Co14 O7 Co7 107.15(17) . . ?
C30 O7 Co7 120.1(4) . . ?
C30 O7 Co14 122.2(4) . . ?
C4 O8 Co3 137.1(3) . . ?
Co9 O9 Co6 113.17(19) . . ?
C34 O9 Co6 120.8(4) . . ?
C34 O9 Co9 123.9(3) . . ?
Co11 O10 Co1 107.31(16) . . ?
C24 O10 Co1 120.2(4) . . ?
C24 O10 Co11 121.4(4) . . ?
Co6 O11 Co3 107.80(16) . . ?
C26 O11 Co3 121.3(4) . . ?
C26 O11 Co6 120.7(4) . . ?
Co12 O12 Co4 107.08(16) . . ?
C28 O12 Co4 119.4(4) . . ?
C28 O12 Co12 121.2(4) . . ?
Co9 O13 Co2 107.89(16) . . ?
C59 O13 Co2 121.6(4) . . ?
C59 O13 Co9 122.3(4) . . ?
Co15 O14 Co5 107.69(17) . . ?
C46 O14 Co5 121.3(4) . . ?
C46 O14 Co15 122.0(4) . . ?
C21 O15 Co9 126.8(4) . . ?
C2 O16 Co15 126.3(4) . . ?
C45 O17 Co12 126.4(4) . . ?
C45 O18 Co4 135.6(4) . . ?
C2 O19 Co5 137.4(4) . . ?
C27 O20 Co1 136.5(4) . . ?
Co13 O21 Co8 106.52(16) . . ?
C18 O21 Co8 118.0(4) . . ?
C18 O21 Co13 121.7(4) . . ?
Co12 O22 Co15 112.46(18) . . ?
C65 O22 Co12 121.9(4) . . ?
C65 O22 Co15 123.8(3) . . ?
C17 O23 Co7 135.7(4) . . ?
C17 O24 Co14 127.3(4) . . ?
C14 O25 Co16 125.4(4) . . ?
C14 O26 Co10 136.1(4) . . ?
C27 O27 Co11 127.6(4) . . ?
C11 O28 Co8 135.9(4) . . ?
Co16 O29 Co10 108.83(19) . . ?
C54 O29 Co10 120.3(4) . . ?
C54 O29 Co16 123.0(4) . . ?
C21 O30 Co2 136.6(4) . . ?
N2 N1 Co7 117.2(3) . 2_655 ?
N2 N1 C1 108.5(4) . . ?
C1 N1 Co7 133.4(3) . 2_655 ?
Co13 O31 Co16 112.1(2) . . ?
C78 O31 Co13 121.7(4) . . ?
C78 O31 Co16 123.3(4) . . ?
N1 N2 Co1 116.4(3) . 2_655 ?
N1 N2 C7 107.9(4) . . ?
C7 N2 Co1 134.5(3) . 2_655 ?
N6 N3 Co2 117.1(4) . 2_655 ?
N6 N3 C6 107.0(4) . . ?
C6 N3 Co2 135.3(4) . 2_655 ?
N5 N4 Co5 116.9(4) . 2_655 ?
C12 N4 Co5 134.2(4) . 2_655 ?
C12 N4 N5 108.2(4) . . ?
Co14 O32 Co11 112.56(18) . . ?
C85 O32 Co11 122.4(4) . . ?
C85 O32 Co14 121.6(4) . . ?
N4 N5 Co4 115.8(3) . 2_655 ?
C10 N5 Co4 135.8(3) . 2_655 ?
C10 N5 N4 107.2(4) . . ?
N3 N6 Co3 116.3(4) . 2_655 ?
C9 N6 Co3 134.3(4) . 2_655 ?
C9 N6 N3 108.3(4) . . ?
N8 N7 Co10 116.4(4) . 2_655 ?
C31 N7 Co10 134.8(4) . 2_655 ?
C31 N7 N8 107.7(5) . . ?
N7 N8 Co8 116.5(4) . 2_655 ?
C60 N8 Co8 135.0(4) . 2_655 ?
C60 N8 N7 107.3(5) . . ?
N1 C1 C3 108.8(5) . . ?
N1 C1 C4 120.8(5) . . ?
C3 C1 C4 130.3(5) . . ?
O16 C2 C12 117.7(5) . . ?
O19 C2 O16 126.4(5) . . ?
O19 C2 C12 115.9(6) . . ?
C7 C3 C1 104.5(5) . . ?
O2 C4 O8 125.2(5) . . ?
O2 C4 C1 118.6(5) . . ?
O8 C4 C1 116.2(5) . . ?
C18 C5 S4 119.4(4) . . ?
C18 C5 C19 121.0(6) . . ?
C19 C5 S4 119.2(5) . . ?
N3 C6 C11 119.0(5) . . ?
N3 C6 C16 110.9(5) . . ?
C16 C6 C11 130.1(6) . . ?
N2 C7 C3 110.3(5) . . ?
N2 C7 C45 119.6(5) . . ?
C3 C7 C45 130.2(5) . . ?
C28 C8 S7 120.3(4) . . ?
C28 C8 C51 121.0(6) . . ?
C51 C8 S7 118.5(5) . . ?
N6 C9 C16 110.7(5) . . ?
N6 C9 C17 120.3(5) . . ?
C16 C9 C17 128.9(6) . . ?
N5 C10 C15 111.1(5) . . ?
N5 C10 C27 119.4(5) . . ?
C15 C10 C27 129.5(6) . . ?
O5 C11 C6 117.5(6) . . ?
O28 C11 O5 126.2(5) . . ?
O28 C11 C6 116.3(6) . . ?
N4 C12 C2 120.0(5) . . ?
N4 C12 C15 109.2(5) . . ?
C15 C12 C2 130.8(6) . . ?
C32 C13 S2 118.6(4) . . ?
C52 C13 S2 121.0(4) . . ?
C52 C13 C32 120.2(5) . . ?
O25 C14 C31 116.3(6) . . ?
O26 C14 O25 127.8(6) . . ?
O26 C14 C31 115.9(6) . . ?
C10 C15 C12 104.3(6) . . ?
C9 C16 C6 103.0(6) . . ?
O23 C17 C9 114.6(5) . . ?
O24 C17 O23 126.6(5) . . ?
O24 C17 C9 118.8(5) . . ?
O21 C18 C5 122.8(6) . . ?
O21 C18 C44 119.3(6) . . ?
C5 C18 C44 117.8(5) . . ?
C53 C19 C5 121.7(6) . . ?
C26 C20 S2 119.3(4) . . ?
C29 C20 S2 121.4(5) . . ?
C29 C20 C26 119.3(6) . . ?
O15 C21 O30 126.9(6) . . ?
O15 C21 C60 118.1(5) . . ?
O30 C21 C60 115.0(6) . . ?
C24 C22 S3 120.4(4) . . ?
C24 C22 C33 120.8(6) . . ?
C33 C22 S3 118.5(5) . . ?
C54 C23 S8 119.9(5) . . ?
C58 C23 S8 121.7(7) . . ?
C58 C23 C54 118.3(8) . . ?
O10 C24 C22 120.7(5) . . ?
O10 C24 C98 121.4(6) . . ?
C98 C24 C22 117.9(5) . . ?
O3 C25 C36 120.4(5) . . ?
O3 C25 C63 121.9(5) . . ?
C36 C25 C63 117.7(5) . . ?
O11 C26 C20 120.5(5) . . ?
O11 C26 C55 122.9(5) . . ?
C55 C26 C20 116.6(5) . . ?
O20 C27 C10 115.5(5) . . ?
O27 C27 O20 125.7(5) . . ?
O27 C27 C10 118.8(5) . . ?
O12 C28 C8 121.6(6) . . ?
O12 C28 C74 120.8(6) . . ?
C74 C28 C8 117.6(5) . . ?
C77 C29 C20 122.5(6) . . ?
O7 C30 C50 121.3(5) . . ?
O7 C30 C94 120.2(6) . . ?
C50 C30 C94 118.5(6) . . ?
N7 C31 C14 118.1(6) . . ?
N7 C31 C39 110.5(5) . . ?
C39 C31 C14 131.3(6) . . ?
O1 C32 C13 121.7(4) . . ?
O1 C32 C62 120.7(5) . . ?
C13 C32 C62 117.6(5) . . ?
C68 C33 C22 120.7(7) . . ?
O9 C34 C67 119.5(5) . . ?
O9 C34 C79 123.3(5) . . ?
C79 C34 C67 117.1(5) . . ?
O6 C35 C37 121.5(5) . . ?
O6 C35 C47 121.2(5) . . ?
C47 C35 C37 117.3(5) . . ?
C25 C36 S5 118.6(4) . . ?
C76 C36 S5 119.6(5) . . ?
C76 C36 C25 121.5(5) . . ?
C35 C37 S1 117.9(4) . . ?
C102 C37 S1 121.5(5) . . ?
C102 C37 C35 120.5(5) . . ?
O4 C38 C40 122.8(5) . . ?
O4 C38 C64 120.3(5) . . ?
C64 C38 C40 116.9(6) . . ?
C31 C39 C60 105.0(6) . . ?
C38 C40 S4 117.6(4) . . ?
C57 C40 S4 121.7(5) . . ?
C57 C40 C38 120.7(5) . . ?
C53 C41 C44 121.9(6) . . ?
C48 C42 C70 117.6(7) . . ?
C48 C42 C107 123.4(9) . . ?
C70 C42 C107 118.9(8) . . ?
C46 C43 S5 119.9(4) . . ?
C48 C43 S5 121.3(6) . . ?
C48 C43 C46 118.7(6) . . ?
C18 C44 S13 119.0(5) . . ?
C41 C44 S13 120.3(5) . . ?
C41 C44 C18 120.4(6) . . ?
O17 C45 C7 116.2(5) . . ?
O18 C45 O17 127.5(5) . . ?
O18 C45 C7 116.3(5) . . ?
O14 C46 C43 120.3(6) . . ?
O14 C46 C49 120.7(6) . . ?
C49 C46 C43 119.0(5) . . ?
C35 C47 S3 118.2(4) . . ?
C89 C47 S3 120.2(4) . . ?
C89 C47 C35 121.2(5) . . ?
C42 C48 C43 123.0(7) . . ?
C46 C49 S12 118.5(4) . . ?
C70 C49 S12 122.1(6) . . ?
C70 C49 C46 119.3(7) . . ?
C30 C50 S1 120.3(4) . . ?
C30 C50 C73 122.4(6) . . ?
C73 C50 S1 117.1(6) . . ?
C56 C51 C8 121.5(7) . . ?
C90 C52 C13 123.3(6) . . ?
C19 C53 C104 122.7(6) . . ?
C41 C53 C19 116.9(5) . . ?
C41 C53 C104 120.3(6) . . ?
O29 C54 C23 121.1(6) . . ?
O29 C54 C100 121.2(7) . . ?
C100 C54 C23 117.6(7) . . ?
C26 C55 S9 116.5(4) . . ?
C66 C55 S9 121.2(5) . . ?
C66 C55 C26 122.2(6) . . ?
C51 C56 C105 121.5(7) . . ?
C81 C56 C51 117.4(6) . . ?
C81 C56 C105 121.0(7) . . ?
C40 C57 C84 122.7(7) . . ?
C99 C58 C23 124.6(9) . . ?
O13 C59 C61 121.7(6) . . ?
O13 C59 C91 121.1(6) . . ?
C91 C59 C61 117.1(6) . . ?
N8 C60 C21 119.9(5) . . ?
N8 C60 C39 109.5(5) . . ?
C39 C60 C21 130.5(6) . . ?
C59 C61 S6 118.9(5) . . ?
C93 C61 S6 120.0(6) . . ?
C93 C61 C59 121.0(7) . . ?
C32 C62 S6 118.8(4) . . ?
C32 C62 C95 121.3(5) . . ?
C95 C62 S6 119.7(4) . . ?
C25 C63 S7 117.7(4) . . ?
C71 C63 S7 122.0(4) . . ?
C71 C63 C25 120.1(5) . . ?
C38 C64 S8 118.7(5) . . ?
C72 C64 S8 120.6(4) . . ?
C72 C64 C38 120.6(6) . . ?
O22 C65 C75 122.8(5) . . ?
O22 C65 C112 120.2(6) . . ?
C75 C65 C112 116.9(6) . . ?
C55 C66 C77 120.5(6) . . ?
C34 C67 S11 119.6(5) . . ?
C80 C67 S11 121.4(5) . . ?
C80 C67 C34 119.0(6) . . ?
C33 C68 C87 118.0(7) . . ?
C33 C68 C127 120.9(8) . . ?
C87 C68 C127 121.0(8) . . ?
C71 C69 C76 116.8(5) . . ?
C71 C69 C97 120.8(6) . . ?
C76 C69 C97 122.3(6) . . ?
C42 C70 C49 122.4(7) . . ?
C63 C71 C69 122.5(5) . . ?
C84 C72 C64 122.0(6) . . ?
C50 C73 C110 118.8(7) . . ?
C28 C74 S10 119.0(5) . . ?
C28 C74 C81 120.4(7) . . ?
C81 C74 S10 120.6(6) . . ?
C65 C75 S10 118.2(5) . . ?
C108 C75 S10 120.2(5) . . ?
C108 C75 C65 121.6(6) . . ?
C36 C76 C69 121.2(6) . . ?
C29 C77 C66 118.8(6) . . ?
C29 C77 C124 120.9(7) . . ?
C66 C77 C124 120.2(8) . . ?
O31 C78 C86 122.2(6) . . ?
O31 C78 C96 121.6(6) . . ?
C86 C78 C96 116.0(6) . . ?
C34 C79 S9 118.4(4) . . ?
C83 C79 S9 119.9(5) . . ?
C83 C79 C34 121.7(6) . . ?
C88 C80 C67 123.3(6) . . ?
C56 C81 C74 122.1(7) . . ?
C85 C82 S15 119.2(5) . . ?
C85 C82 C92 121.7(6) . . ?
C92 C82 S15 119.1(5) . . ?
C79 C83 C88 122.3(7) . . ?
C57 C84 C131 121.5(9) . . ?
C72 C84 C57 116.6(7) . . ?
C72 C84 C131 121.8(8) . . ?
O32 C85 C82 122.6(6) . . ?
O32 C85 C115 121.5(6) . . ?
C82 C85 C115 115.9(6) . . ?
C78 C86 S13 119.3(5) . . ?
C78 C86 C117 120.7(6) . . ?
C117 C86 S13 119.9(5) . . ?
C68 C87 C98 122.8(7) . . ?
C80 C88 C83 116.4(6) . . ?
C80 C88 C106 122.5(8) . . ?
C83 C88 C106 121.0(8) . . ?
C47 C89 C118 122.1(6) . . ?
C52 C90 C95 117.2(6) . . ?
C52 C90 C197 124.8(7) . . ?
C95 C90 C197 118.0(7) . . ?
C59 C91 S11 119.1(5) . . ?
C59 C91 C119 121.4(7) . . ?
C119 C91 S11 119.4(6) . . ?
C101 C92 C82 121.0(6) . . ?
C116 C93 C61 123.4(8) . . ?
C30 C94 S15 118.9(5) . . ?
C30 C94 C109 120.7(7) . . ?
C109 C94 S15 120.3(6) . . ?
C90 C95 C62 120.1(6) . . ?
C78 C96 S16 118.6(5) . . ?
C111 C96 S16 119.2(5) . . ?
C111 C96 C78 122.3(6) . . ?
C69 C97 C133 111.7(6) . . ?
C129 C97 C69 108.7(7) . . ?
C129 C97 C133 106.9(8) . . ?
C137 C97 C69 111.9(7) . . ?
C137 C97 C129 105.9(7) . . ?
C137 C97 C133 111.5(8) . . ?
C24 C98 S14 118.5(5) . . ?
C24 C98 C87 119.8(6) . . ?
C87 C98 S14 121.7(5) . . ?
C58 C99 C123 119.0(10) . . ?
C103 C99 C58 116.2(8) . . ?
C103 C99 C123 124.8(9) . . ?
C54 C100 S16 117.6(6) . . ?
C54 C100 C103 120.0(8) . . ?
C103 C100 S16 122.4(7) . . ?
C92 C101 C114 117.6(6) . . ?
C92 C101 C126 121.8(7) . . ?
C114 C101 C126 120.6(7) . . ?
C37 C102 C118 123.3(7) . . ?
C99 C103 C100 123.2(8) . . ?
C53 C104 C134 110.3(6) . . ?
C125 C104 C53 109.8(6) . . ?
C125 C104 C134 104.3(7) . . ?
C128 C104 C53 110.6(6) . . ?
C128 C104 C125 111.1(7) . . ?
C128 C104 C134 110.5(7) . . ?
C56 C105 C170 110.7(8) . . ?
C56 C105 C185 106.4(8) . . ?
C168 C105 C56 111.5(8) . . ?
C168 C105 C170 99.5(10) . . ?
C184 C105 C56 109.5(8) . . ?
C184 C105 C168 116.9(11) . . ?
C184 C105 C170 108.3(11) . . ?
C186 C105 C56 118.0(10) . . ?
C186 C105 C185 107.2(11) . . ?
C186 C105 C187 100.4(12) . . ?
C187 C105 C56 113.1(8) . . ?
C187 C105 C185 111.7(13) . . ?
C88 C106 C160 107.0(8) . . ?
C153 C106 C88 112.8(8) . . ?
C153 C106 C158 109.0(9) . . ?
C153 C106 C160 106.5(8) . . ?
C158 C106 C88 113.1(8) . . ?
C158 C106 C160 108.0(9) . . ?
C42 C107 C152 111.7(8) . . ?
C42 C107 C156 109.4(8) . . ?
C152 C107 C156 105.5(9) . . ?
C162 C107 C42 110.1(8) . . ?
C162 C107 C152 111.3(9) . . ?
C162 C107 C156 108.8(9) . . ?
C121 C108 C75 122.1(7) . . ?
C94 C109 C110 121.3(7) . . ?
C73 C110 C140 120.8(9) . . ?
C109 C110 C73 118.2(7) . . ?
C109 C110 C140 121.0(8) . . ?
C120 C111 C96 120.8(7) . . ?
C65 C112 S12 119.9(5) . . ?
C113 C112 S12 118.8(5) . . ?
C113 C112 C65 121.3(6) . . ?
C112 C113 C121 120.5(6) . . ?
C115 C114 C101 122.6(7) . . ?
C85 C115 S14 117.7(5) . . ?
C114 C115 S14 121.2(5) . . ?
C114 C115 C85 121.1(6) . . ?
C93 C116 C119 117.0(7) . . ?
C93 C116 C151 123.8(11) . . ?
C119 C116 C151 119.2(11) . . ?
C120 C117 C86 121.5(6) . . ?
C89 C118 C102 115.6(7) . . ?
C89 C118 C138 122.2(8) . . ?
C102 C118 C138 122.1(9) . . ?
C91 C119 C116 120.0(8) . . ?
C139 N9 C149 115.6(9) . . ?
C139 N9 C164 126.4(10) . . ?
C164 N9 C149 117.9(9) . . ?
C111 C120 C117 118.7(7) . . ?
C111 C120 C122 120.1(8) . . ?
C117 C120 C122 121.2(8) . . ?
C108 C121 C113 117.3(6) . . ?
C108 C121 C206 121.1(7) . . ?
C113 C121 C206 121.2(7) . . ?
C146 C122 C120 114.9(10) . . ?
C146 C122 C166 108.0(14) . . ?
C166 C122 C120 112.9(11) . . ?
C177 C122 C120 107.4(13) . . ?
C177 C122 C146 112.3(12) . . ?
C177 C122 C166 100.4(12) . . ?
C99 C123 C154 110.3(7) . . ?
C99 C123 C159 108.9(10) . . ?
C132 C123 C99 111.0(7) . . ?
C132 C123 C154 109.6(10) . . ?
C132 C123 C159 108.0(8) . . ?
C154 C123 C159 109.0(10) . . ?
C167 C124 C77 110.9(8) . . ?
C167 C124 C172 87.8(10) . . ?
C167 C124 C174 115.1(8) . . ?
C172 C124 C77 112.7(9) . . ?
C174 C124 C77 115.1(8) . . ?
C174 C124 C172 112.2(7) . . ?
C101 C126 C179 106.1(10) . . ?
C101 C126 C181 112.9(9) . . ?
C101 C126 C188 108.9(11) . . ?
C101 C126 C189 101.9(12) . . ?
C101 C126 C190 119.3(12) . . ?
C181 C126 C179 104.7(12) . . ?
C182 C126 C101 116.9(11) . . ?
C182 C126 C179 109.5(12) . . ?
C182 C126 C181 106.2(14) . . ?
C188 C126 C189 107.1(16) . . ?
C188 C126 C190 106.5(18) . . ?
C190 C126 C189 112.5(15) . . ?
C68 C127 C165 108.0(8) . . ?
C147 C127 C68 111.8(8) . . ?
C147 C127 C161 120.8(9) . . ?
C147 C127 C165 102.5(8) . . ?
C161 C127 C68 108.9(8) . . ?
C161 C127 C165 103.6(9) . . ?
C155 C130 C136 110.9(9) . . ?
C84 C131 C175 105.0(10) . . ?
C150 C131 C84 114.5(9) . . ?
C150 C131 C175 108.9(9) . . ?
C171 C131 C84 114.8(9) . . ?
C171 C131 C150 110.2(10) . . ?
C171 C131 C175 102.4(8) . . ?
C143 C135 C142 105.1(8) . . ?
C148 C136 C130 108.1(10) . . ?
C143 N10 C145 112.9(8) . . ?
C157 N10 C143 115.4(10) . . ?
C157 N10 C145 130.0(10) . . ?
C118 C138 C176 103.9(9) . . ?
C163 C138 C118 117.4(9) . . ?
C163 C138 C176 102.4(9) . . ?
C178 C138 C118 117.5(9) . . ?
C178 C138 C163 112.7(9) . . ?
C178 C138 C176 99.3(10) . . ?
N9 C139 C141 109.4(9) . . ?
O41 C139 N9 125.7(11) . . ?
O41 C139 C141 124.8(11) . . ?
C110 C140 C192 110.4(9) . . ?
C110 C140 C194 104.7(10) . . ?
C191 C140 C110 110.0(10) . . ?
C191 C140 C192 117.8(14) . . ?
C191 C140 C193 103.0(13) . . ?
C193 C140 C110 106.8(10) . . ?
C193 C140 C192 107.9(13) . . ?
C195 C140 C110 120.5(12) . . ?
C195 C140 C194 102.8(15) . . ?
C196 C140 C110 110.7(11) . . ?
C196 C140 C194 114.1(17) . . ?
C196 C140 C195 104.1(16) . . ?
C139 C141 C144 103.8(8) . . ?
C145 C142 C135 104.0(9) . . ?
N10 C143 C135 108.7(8) . . ?
O42 C143 C135 124.7(10) . . ?
O42 C143 N10 126.5(10) . . ?
C141 C144 C149 108.9(8) . . ?
C142 C145 N10 103.5(8) . . ?
N11 C148 C136 102.1(9) . . ?
O43 C148 C136 132.6(12) . . ?
O43 C148 N11 125.2(11) . . ?
N9 C149 C144 100.7(8) . . ?
C116 C151 C180 110.0(15) . . ?
C116 C151 C183 113.7(11) . . ?
C169 C151 C116 111.5(12) . . ?
C169 C151 C180 97.9(12) . . ?
C169 C151 C183 122.7(16) . . ?
C183 C151 C180 97.8(14) . . ?
N11 C155 C130 97.6(9) . . ?
C148 N11 C155 120.8(10) . . ?
C148 N11 C173 121.2(10) . . ?
C155 N11 C173 117.8(11) . . ?
C90 C197 C199 110.8(8) . . ?
C90 C197 C200 113.5(8) . . ?
C198 C197 C90 112.6(7) . . ?
C198 C197 C199 107.6(9) . . ?
C198 C197 C200 109.3(7) . . ?
C199 C197 C200 102.4(6) . . ?
N12 C201 C202 93.6(13) . . ?
C203 N12 C201 113.9(17) . . ?
C205 N12 C201 123.3(19) . . ?
C205 N12 C203 120.3(17) . . ?
C201 C202 C204 125.2(13) . . ?
N12 C203 C204 119.0(18) . . ?
O44 C203 N12 122.9(17) . . ?
O44 C203 C204 117.9(18) . . ?
C203 C204 C202 88.2(13) . . ?
C121 C206 C208 109.3(9) . . ?
C121 C206 C210 106.1(13) . . ?
C121 C206 C211 114.6(12) . . ?
C121 C206 C212 101.6(11) . . ?
C207 C206 C121 109.6(10) . . ?
C207 C206 C208 105.0(12) . . ?
C207 C206 C209 113.2(8) . . ?
C209 C206 C121 113.2(8) . . ?
C209 C206 C208 106.1(7) . . ?
C210 C206 C212 99.0(10) . . ?
C211 C206 C210 129.2(17) . . ?
C211 C206 C212 101.1(9) . . ?

loop_
_geom_bond_atom_site_label_1
_geom_bond_atom_site_label_2
_geom_bond_distance
_geom_bond_site_symmetry_2
_geom_bond_publ_flag
Co1 S3 2.5214(17) . ?
Co1 O6 2.007(4) . ?
Co1 O10 2.065(4) . ?
Co1 O20 1.989(4) . ?
Co1 N2 2.084(4) 2_655 ?
Co2 Cl1 2.7140(15) . ?
Co2 S6 2.5424(16) . ?
Co2 O1 2.017(3) . ?
Co2 O13 2.067(4) . ?
Co2 O30 1.989(4) . ?
Co2 N3 2.090(5) 2_655 ?
Co3 Cl1 2.7270(15) . ?
Co3 S2 2.5326(16) . ?
Co3 O1 2.018(3) . ?
Co3 O8 1.982(3) . ?
Co3 O11 2.065(4) . ?
Co3 N6 2.098(5) 2_655 ?
Co4 Cl3 2.7337(16) . ?
Co4 S7 2.5356(16) . ?
Co4 O3 2.011(3) . ?
Co4 O12 2.081(4) . ?
Co4 O18 1.976(4) . ?
Co4 N5 2.103(5) 2_655 ?
Co5 Cl3 2.7134(17) . ?
Co5 S5 2.5207(16) . ?
Co5 O3 2.020(4) . ?
Co5 O14 2.071(4) . ?
Co5 O19 1.998(4) . ?
Co5 N4 2.098(5) 2_655 ?
Co6 Cl1 2.6148(17) . ?
Co6 S9 2.5171(18) . ?
Co6 O2 1.999(4) . ?
Co6 O9 2.004(4) . ?
Co6 O11 2.011(4) . ?
Co6 O34 2.099(4) . ?
Co7 Cl2 2.7071(17) . ?
Co7 S1 2.5235(17) . ?
Co7 O6 2.024(3) . ?
Co7 O7 2.076(4) . ?
Co7 O23 1.998(4) . ?
Co7 N1 2.097(4) 2_655 ?
Co8 S4 2.5227(17) . ?
Co8 Cl4 2.7189(18) . ?
Co8 O4 2.009(4) . ?
Co8 O21 2.076(4) . ?
Co8 O28 1.979(4) . ?
Co8 N8 2.085(5) 2_655 ?
Co9 Cl1 2.5991(16) . ?
Co9 S11 2.5293(18) . ?
Co9 O9 1.993(4) . ?
Co9 O13 2.009(4) . ?
Co9 O15 2.023(4) . ?
Co9 O33 2.101(4) . ?
Co10 Cl4 2.7174(18) . ?
Co10 S8 2.5184(18) . ?
Co10 O4 2.009(4) . ?
Co10 O26 1.994(4) . ?
Co10 O29 2.063(4) . ?
Co10 N7 2.087(5) 2_655 ?
Co11 Cl2 2.5914(16) . ?
Co11 S14 2.5316(18) . ?
Co11 O10 2.020(4) . ?
Co11 O27 2.036(4) . ?
Co11 O32 2.017(4) . ?
Co11 O36 2.091(5) . ?
Co12 Cl3 2.6002(17) . ?
Co12 S10 2.5127(19) . ?
Co12 O12 2.026(4) . ?
Co12 O17 2.013(4) . ?
Co12 O22 2.002(4) . ?
Co12 O35 2.090(5) . ?
Co13 Cl4 2.5881(17) . ?
Co13 S13 2.5360(18) . ?
Co13 O5 2.017(4) . ?
Co13 O21 2.028(4) . ?
Co13 O31 2.012(4) . ?
Co13 O38 2.039(5) . ?
Co14 Cl2 2.6077(16) . ?
Co14 S15 2.5344(19) . ?
Co14 O7 2.016(4) . ?
Co14 O24 2.024(4) . ?
Co14 O32 2.002(4) . ?
Co14 O39 2.085(5) . ?
Co15 Cl3 2.5991(16) . ?
Co15 S12 2.5337(18) . ?
Co15 O14 2.016(4) . ?
Co15 O16 2.023(4) . ?
Co15 O22 2.009(4) . ?
Co15 O37 2.094(5) . ?
Co16 Cl4 2.6179(19) . ?
Co16 S16 2.541(2) . ?
Co16 O25 2.041(4) . ?
Co16 O29 1.999(5) . ?
Co16 O31 2.020(4) . ?
Co16 O40 2.080(6) . ?
S1 C37 1.801(6) . ?
S1 C50 1.806(7) . ?
S2 C13 1.800(6) . ?
S2 C20 1.767(6) . ?
S3 C22 1.789(7) . ?
S3 C47 1.796(6) . ?
S4 C5 1.783(6) . ?
S4 C40 1.790(6) . ?
S5 C36 1.787(6) . ?
S5 C43 1.764(7) . ?
S6 C61 1.772(8) . ?
S6 C62 1.796(6) . ?
S7 C8 1.782(7) . ?
S7 C63 1.786(6) . ?
S8 C23 1.763(8) . ?
S8 C64 1.780(6) . ?
S9 C55 1.791(6) . ?
S9 C79 1.803(6) . ?
S10 C74 1.804(7) . ?
S10 C75 1.804(6) . ?
S11 C67 1.760(7) . ?
S11 C91 1.789(8) . ?
S12 C49 1.756(7) . ?
S12 C112 1.788(6) . ?
S13 C44 1.801(7) . ?
S13 C86 1.776(7) . ?
S14 C98 1.771(7) . ?
S14 C115 1.786(7) . ?
S15 C82 1.793(7) . ?
S15 C94 1.780(8) . ?
S16 C96 1.812(7) . ?
S16 C100 1.797(9) . ?
O1 C32 1.306(6) . ?
O2 C4 1.272(6) . ?
O3 C25 1.307(6) . ?
O4 C38 1.296(7) . ?
O5 C11 1.278(7) . ?
O6 C35 1.311(6) . ?
O7 C30 1.335(7) . ?
O8 C4 1.275(6) . ?
O9 C34 1.324(7) . ?
O10 C24 1.313(6) . ?
O11 C26 1.323(6) . ?
O12 C28 1.313(6) . ?
O13 C59 1.304(6) . ?
O14 C46 1.321(6) . ?
O15 C21 1.231(7) . ?
O16 C2 1.272(7) . ?
O17 C45 1.260(7) . ?
O18 C45 1.247(7) . ?
O19 C2 1.244(7) . ?
O20 C27 1.262(7) . ?
O21 C18 1.342(6) . ?
O22 C65 1.321(7) . ?
O23 C17 1.256(7) . ?
O24 C17 1.248(7) . ?
O25 C14 1.283(8) . ?
O26 C14 1.241(8) . ?
O27 C27 1.248(7) . ?
O28 C11 1.252(7) . ?
O29 C54 1.338(8) . ?
O30 C21 1.262(7) . ?
N1 N2 1.349(5) . ?
N1 C1 1.370(7) . ?
O31 C78 1.319(7) . ?
N2 C7 1.364(7) . ?
N3 N6 1.355(6) . ?
N3 C6 1.365(8) . ?
N4 N5 1.372(6) . ?
N4 C12 1.346(7) . ?
O32 C85 1.317(7) . ?
N5 C10 1.352(7) . ?
N6 C9 1.355(7) . ?
N7 N8 1.377(6) . ?
N7 C31 1.347(7) . ?
N8 C60 1.369(8) . ?
C1 C3 1.404(7) . ?
C1 C4 1.439(7) . ?
C2 C12 1.458(8) . ?
C3 C7 1.381(7) . ?
C5 C18 1.366(9) . ?
C5 C19 1.402(8) . ?
C6 C11 1.481(8) . ?
C6 C16 1.395(8) . ?
C7 C45 1.479(7) . ?
C8 C28 1.388(9) . ?
C8 C51 1.398(8) . ?
C9 C16 1.392(8) . ?
C9 C17 1.481(7) . ?
C10 C15 1.363(8) . ?
C10 C27 1.475(7) . ?
C12 C15 1.413(8) . ?
C13 C32 1.389(7) . ?
C13 C52 1.373(8) . ?
C14 C31 1.472(8) . ?
C18 C44 1.407(8) . ?
C19 C53 1.387(9) . ?
C20 C26 1.427(8) . ?
C20 C29 1.389(8) . ?
C21 C60 1.480(8) . ?
C22 C24 1.405(9) . ?
C22 C33 1.421(8) . ?
C23 C54 1.411(10) . ?
C23 C58 1.394(9) . ?
C24 C98 1.389(8) . ?
C25 C36 1.403(8) . ?
C25 C63 1.405(8) . ?
C26 C55 1.405(8) . ?
C28 C74 1.380(9) . ?
C29 C77 1.361(10) . ?
C30 C50 1.374(9) . ?
C30 C94 1.380(9) . ?
C31 C39 1.381(9) . ?
C32 C62 1.391(7) . ?
C33 C68 1.367(10) . ?
C34 C67 1.436(8) . ?
C34 C79 1.397(8) . ?
C35 C37 1.411(8) . ?
C35 C47 1.392(7) . ?
C36 C76 1.393(8) . ?
C37 C102 1.364(8) . ?
C38 C40 1.409(8) . ?
C38 C64 1.406(8) . ?
C39 C60 1.384(7) . ?
C40 C57 1.376(8) . ?
C41 C44 1.394(8) . ?
C41 C53 1.382(9) . ?
C42 C48 1.374(11) . ?
C42 C70 1.401(12) . ?
C42 C107 1.489(11) . ?
C43 C46 1.421(9) . ?
C43 C48 1.418(8) . ?
C46 C49 1.418(9) . ?
C47 C89 1.380(8) . ?
C49 C70 1.406(9) . ?
C50 C73 1.392(8) . ?
C51 C56 1.392(10) . ?
C52 C90 1.372(9) . ?
C53 C104 1.537(8) . ?
C54 C100 1.390(10) . ?
C55 C66 1.365(8) . ?
C56 C81 1.352(10) . ?
C56 C105 1.530(9) . ?
C57 C84 1.394(10) . ?
C58 C99 1.373(12) . ?
C59 C61 1.408(9) . ?
C59 C91 1.386(9) . ?
C61 C93 1.381(9) . ?
C62 C95 1.405(8) . ?
C63 C71 1.395(8) . ?
C64 C72 1.404(9) . ?
C65 C75 1.387(8) . ?
C65 C112 1.412(8) . ?
C66 C77 1.388(9) . ?
C67 C80 1.389(9) . ?
C68 C87 1.384(11) . ?
C68 C127 1.532(11) . ?
C69 C71 1.401(8) . ?
C69 C76 1.404(8) . ?
C69 C97 1.513(9) . ?
C72 C84 1.381(11) . ?
C73 C110 1.413(10) . ?
C74 C81 1.424(9) . ?
C75 C108 1.378(9) . ?
C77 C124 1.539(8) . ?
C78 C86 1.391(8) . ?
C78 C96 1.411(10) . ?
C79 C83 1.357(8) . ?
C80 C88 1.378(11) . ?
C82 C85 1.378(9) . ?
C82 C92 1.421(9) . ?
C83 C88 1.405(10) . ?
C84 C131 1.519(12) . ?
C85 C115 1.453(9) . ?
C86 C117 1.427(9) . ?
C87 C98 1.397(9) . ?
C88 C106 1.520(11) . ?
C89 C118 1.402(11) . ?
C90 C95 1.393(9) . ?
C90 C197 1.516(11) . ?
C91 C119 1.416(9) . ?
C92 C101 1.380(10) . ?
C93 C116 1.356(12) . ?
C94 C109 1.384(9) . ?
C96 C111 1.407(10) . ?
C97 C129 1.503(12) . ?
C97 C133 1.523(10) . ?
C97 C137 1.495(13) . ?
C99 C103 1.334(12) . ?
C99 C123 1.507(11) . ?
C100 C103 1.419(11) . ?
C101 C114 1.391(10) . ?
C101 C126 1.522(12) . ?
C102 C118 1.397(10) . ?
C104 C125 1.522(10) . ?
C104 C128 1.485(10) . ?
C104 C134 1.547(12) . ?
C105 C168 1.527(14) . ?
C105 C170 1.682(16) . ?
C105 C184 1.423(14) . ?
C105 C185 1.650(17) . ?
C105 C186 1.467(16) . ?
C105 C187 1.489(15) . ?
C106 C153 1.472(12) . ?
C106 C158 1.473(13) . ?
C106 C160 1.588(14) . ?
C107 C152 1.506(14) . ?
C107 C156 1.533(14) . ?
C107 C162 1.476(13) . ?
C108 C121 1.366(9) . ?
C109 C110 1.393(11) . ?
C110 C140 1.552(11) . ?
C111 C120 1.359(9) . ?
C112 C113 1.374(9) . ?
C113 C121 1.423(10) . ?
C114 C115 1.355(9) . ?
C116 C119 1.429(12) . ?
C116 C151 1.504(13) . ?
C117 C120 1.374(10) . ?
C118 C138 1.493(12) . ?
N9 C139 1.369(12) . ?
N9 C149 1.419(11) . ?
N9 C164 1.401(12) . ?
C120 C122 1.530(12) . ?
C121 C206 1.552(8) . ?
C122 C146 1.485(16) . ?
C122 C166 1.53(2) . ?
C122 C177 1.43(2) . ?
C123 C132 1.489(12) . ?
C123 C154 1.514(15) . ?
C123 C159 1.583(17) . ?
C124 C167 1.496(9) . ?
C124 C172 1.524(9) . ?
C124 C174 1.509(8) . ?
C126 C179 1.609(17) . ?
C126 C181 1.599(18) . ?
C126 C182 1.522(17) . ?
C126 C188 1.56(2) . ?
C126 C189 1.61(2) . ?
C126 C190 1.60(2) . ?
C127 C147 1.494(13) . ?
C127 C161 1.500(13) . ?
C127 C165 1.595(14) . ?
C130 C136 1.516(9) . ?
C130 C155 1.504(9) . ?
C131 C150 1.508(14) . ?
C131 C171 1.477(13) . ?
C131 C175 1.716(17) . ?
O41 C139 1.237(12) . ?
C135 C142 1.561(13) . ?
C135 C143 1.441(13) . ?
C136 C148 1.467(9) . ?
N10 C143 1.401(8) . ?
N10 C145 1.445(8) . ?
N10 C157 1.406(12) . ?
C138 C163 1.468(13) . ?
C138 C176 1.555(16) . ?
C138 C178 1.460(14) . ?
C139 C141 1.472(13) . ?
C140 C191 1.533(18) . ?
C140 C192 1.573(18) . ?
C140 C193 1.528(18) . ?
C140 C194 1.570(19) . ?
C140 C195 1.497(19) . ?
C140 C196 1.500(19) . ?
C141 C144 1.482(13) . ?
C142 C145 1.518(14) . ?
C143 O42 1.274(13) . ?
C144 C149 1.555(13) . ?
C148 N11 1.422(9) . ?
C148 O43 1.243(8) . ?
C151 C169 1.46(2) . ?
C151 C180 1.57(3) . ?
C151 C183 1.516(19) . ?
C155 N11 1.469(8) . ?
N11 C173 1.476(15) . ?
C197 C198 1.500(8) . ?
C197 C199 1.561(9) . ?
C197 C200 1.569(8) . ?
C201 N12 1.440(9) . ?
C201 C202 1.537(9) . ?
N12 C203 1.433(9) . ?
N12 C205 1.265(19) . ?
C202 C204 1.556(9) . ?
C203 C204 1.503(9) . ?
C203 O44 1.24(2) . ?
C206 C207 1.523(9) . ?
C206 C208 1.569(9) . ?
C206 C209 1.542(8) . ?
C206 C210 1.600(18) . ?
C206 C211 1.574(17) . ?
C206 C212 1.657(16) . ?

loop_
_platon_squeeze_void_nr
_platon_squeeze_void_average_x
_platon_squeeze_void_average_y
_platon_squeeze_void_average_z
_platon_squeeze_void_volume
_platon_squeeze_void_count_electrons
_platon_squeeze_void_content
1 -0.001 -0.006 -0.002 39420 8584 ' '
2 0.214 0.203 0.653 19 0 ' '
3 0.786 0.203 0.847 19 0 ' '
4 0.333 0.232 0.797 10 -1 ' '
5 0.667 0.232 0.703 10 -1 ' '
6 0.271 0.238 0.843 13 -1 ' '
7 0.729 0.238 0.657 13 -1 ' '
8 0.229 0.262 0.157 13 -1 ' '
9 0.771 0.262 0.343 13 -1 ' '
10 0.167 0.268 0.203 10 -1 ' '
11 0.833 0.268 0.297 10 -1 ' '
12 0.286 0.297 0.347 19 0 ' '
13 0.714 0.297 0.153 19 0 ' '
14 0.286 0.703 0.847 19 0 ' '
15 0.714 0.703 0.653 19 0 ' '
16 0.167 0.732 0.703 10 -1 ' '
17 0.833 0.732 0.797 10 -1 ' '
18 0.229 0.738 0.657 13 -1 ' '
19 0.771 0.738 0.843 13 -1 ' '
20 0.271 0.762 0.343 13 -1 ' '
21 0.729 0.762 0.157 13 -1 ' '
22 0.333 0.768 0.297 10 -1 ' '
23 0.667 0.768 0.203 10 -1 ' '
24 0.214 0.797 0.153 19 0 ' '
25 0.786 0.797 0.347 19 0 ' '
